data_7111662
loop_
_publ_author_name
'Shuvaev, Kontantin V.'
'Tandon, Santokh S.'
'Dawe, Louise N.'
'Thompson, Laurence K.'

_publ_section_title
;
 Unexpected Ni(ii) and Cu(ii) polynuclear assemblies---a balance between
 ligand and metal ion coordination preferences
;
_journal_issue 26
_journal_name_full 'Chemical Communications'
_journal_page_first 4755
_journal_page_last 4757
_journal_paper_doi 10.1039/c0cc00150c
_journal_volume 46
_journal_year 2010
_chemical_formula_moiety 'C144 H112 N80 Ni16 O34, 16 (N O3), 32 (H2 O)'
_chemical_formula_sum 'C144 H176 N96 Ni16 O96'
_chemical_formula_weight 5726.76
_chemical_name_systematic
;
?
;
_space_group_IT_number 2
_symmetry_cell_setting triclinic
_symmetry_Int_Tables_number 2
_symmetry_space_group_name_Hall '-P 1'
_symmetry_space_group_name_H-M 'P -1'
_atom_sites_solution_hydrogens geom
_atom_sites_solution_primary direct
_atom_sites_solution_secondary difmap
_audit_creation_method SHELXL-97
_cell_angle_alpha 111.723(6)
_cell_angle_beta 94.468(6)
_cell_angle_gamma 97.249(7)
_cell_formula_units_Z 2
_cell_length_a 19.483(6)
_cell_length_b 24.701(8)
_cell_length_c 26.510(9)
_cell_measurement_reflns_used 38098
_cell_measurement_temperature 128(2)
_cell_measurement_theta_max 31.2311
_cell_measurement_theta_min 2.3127
_cell_volume 11649(7)
_computing_cell_refinement 'CrystalClear (Rigaku/MSC Inc., 2005)'
_computing_data_collection 'CrystalClear (Rigaku/MSC Inc., 2005)'
_computing_data_reduction 'CrystalClear (Rigaku/MSC Inc., 2005)'
_computing_molecular_graphics 'CrystalStructure3.7.0(Rigaku/MSC Inc.,2005)'
_computing_publication_material 'CrystalStructure3.7.0(Rigaku/MSC Inc.,2005)'
_computing_structure_refinement 'SHELXL-97 (Sheldrick, 1997)'
_computing_structure_solution 'SHELXL-97 (Sheldrick, 1990)'
_diffrn_ambient_temperature 128(2)
_diffrn_detector_area_resol_mean 14.63
_diffrn_measured_fraction_theta_full 0.957
_diffrn_measured_fraction_theta_max 0.957
_diffrn_measurement_device_type 'Rigaku Saturn'
_diffrn_measurement_method \w
_diffrn_radiation_monochromator 'graphite - Rigaku SHINE'
_diffrn_radiation_source 'fine-focus sealed tube'
_diffrn_radiation_type MoK\a
_diffrn_radiation_wavelength 0.71075
_diffrn_reflns_av_R_equivalents 0.0662
_diffrn_reflns_av_sigmaI/netI 0.0759
_diffrn_reflns_limit_h_max 23
_diffrn_reflns_limit_h_min -23
_diffrn_reflns_limit_k_max 29
_diffrn_reflns_limit_k_min -29
_diffrn_reflns_limit_l_max 31
_diffrn_reflns_limit_l_min -31
_diffrn_reflns_number 90389
_diffrn_reflns_theta_full 25.00
_diffrn_reflns_theta_max 25.00
_diffrn_reflns_theta_min 2.50
_exptl_absorpt_coefficient_mu 1.372
_exptl_absorpt_correction_T_max 0.8466
_exptl_absorpt_correction_T_min 0.7486
_exptl_absorpt_correction_type numerical
_exptl_absorpt_process_details '(T. Higashi, 2000)'
_exptl_crystal_colour 'Dark Red'
_exptl_crystal_density_diffrn 1.632
_exptl_crystal_density_method 'not measured'
_exptl_crystal_description Prism
_exptl_crystal_F_000 5856
_exptl_crystal_size_max 0.36
_exptl_crystal_size_mid 0.28
_exptl_crystal_size_min 0.19
_platon_squeeze_details
;
The Platon Squeeze procedure was applied to recover 1191 electrons per
unit cell in one void (total volume 4084 ^A^3); that is 595.5 electrons
per formula unit. Due to poor diffraction, and many, many peaks
associated with disordered lattice solvent and anions, charge could not
be conclusively balanced based on this X-ray analysis. The model formula
corresponds to (L-2H)8(Ni(II))16(H2O)15(NO3)3) Therefore, for charge
balance, an additional 13 nitrate anions per formula unit are required.
This would account for 416 electrons. The additional electron density
is attributed to partial occupancy, disordered, lattice solvent molecules;
that is, approximately 17 water molecules per formula unit, accounting
for another 170 electrons. The application of Squeeze gave a significant
improvement in the data statistics, however, this report is only intended
to support to the gross connectivity in the core of the structure. Further
conclusions based on the X-ray analysis would constitute over-interpretation
of a weak data set.
PLATON Reference : Spek, A.L. (2003), J.Appl.Cryst. 36, 7-13.
;
_refine_diff_density_max 2.999
_refine_diff_density_min -0.756
_refine_diff_density_rms 0.142
_refine_ls_extinction_method none
_refine_ls_goodness_of_fit_ref 1.119
_refine_ls_hydrogen_treatment constr
_refine_ls_matrix_type full
_refine_ls_number_parameters 2585
_refine_ls_number_reflns 39271
_refine_ls_number_restraints 742
_refine_ls_restrained_S_all 1.119
_refine_ls_R_factor_all 0.1609
_refine_ls_R_factor_gt 0.1299
_refine_ls_shift/su_max 0.001
_refine_ls_shift/su_mean 0.000
_refine_ls_structure_factor_coef Fsqd
_refine_ls_weighting_details 'calc w=1/[\s^2^(Fo^2^)+(0.2000P)^2^+0.0000P] where P=(Fo^2^+2Fc^2^)/3'
_refine_ls_weighting_scheme calc
_refine_ls_wR_factor_gt 0.3304
_refine_ls_wR_factor_ref 0.3785
_reflns_number_gt 20567
_reflns_number_total 39271
_reflns_threshold_expression >2sigma(I)
_cod_data_source_file C0CC00150Csup1.cif
_cod_data_source_block 6
_cod_depositor_comments
;
The following automatic conversions were performed:

'_exptl_absorpt_correction_type' value 'Numerical' changed to
'numerical' according to
/home/saulius/struct/CIF-dictionaries/cif_core.dic dictionary named
'cif_core.dic' version 2.4.2 from 2011-04-26.

Automatic conversion script
Id: cif_fix_values 1891 2012-01-12 08:04:46Z andrius 
;
_cod_original_cell_volume 11649(6)
_cod_database_code 7111662

loop_
_symmetry_equiv_pos_as_xyz
'x, y, z'
'-x, -y, -z'

loop_
_atom_site_label
_atom_site_type_symbol
_atom_site_fract_x
_atom_site_fract_y
_atom_site_fract_z
_atom_site_U_iso_or_equiv
_atom_site_adp_type
_atom_site_occupancy
_atom_site_symmetry_multiplicity
_atom_site_calc_flag
_atom_site_refinement_flags
_atom_site_disorder_assembly
_atom_site_disorder_group
O35 O 0.4085(6) 0.1643(5) 0.2971(5) 0.097(3) Uani 0.50 1 d PDU A 1
O36 O 0.5126(5) 0.1902(5) 0.3373(6) 0.103(3) Uani 0.50 1 d PDU A 1
O37 O 0.4885(17) 0.1353(10) 0.2426(9) 0.102(6) Uani 0.50 1 d PDU A 1
N82 N 0.4739(10) 0.1634(14) 0.2902(8) 0.153(13) Uani 0.50 1 d PDU A 1
O38 O 0.5020(4) 0.0803(4) 0.2204(4) 0.0626(19) Uani 0.50 1 d PDU B 2
O39 O 0.5085(4) 0.1628(4) 0.2089(4) 0.074(2) Uani 0.50 1 d PDU B 2
O40 O 0.4701(6) 0.1579(4) 0.2865(6) 0.065(3) Uani 0.50 1 d PDU B 2
N83 N 0.4982(16) 0.1371(8) 0.2429(8) 0.071(4) Uani 0.50 1 d PDU B 2
Ni1 Ni 0.16196(7) 0.32967(7) 0.09007(7) 0.1214(5) Uani 1 1 d . . .
Ni2 Ni 0.32503(5) 0.39116(5) 0.20499(5) 0.0927(3) Uani 1 1 d . . .
Ni3 Ni 0.63283(6) 0.47033(5) 0.33188(6) 0.1075(4) Uani 1 1 d . . .
Ni4 Ni 0.83817(7) 0.50751(7) 0.37056(8) 0.1397(6) Uani 1 1 d . . .
Ni5 Ni 0.17186(6) 0.16715(6) 0.07953(5) 0.1002(4) Uani 1 1 d . . .
Ni6 Ni 0.33732(4) 0.22998(4) 0.19004(4) 0.0733(3) Uani 1 1 d . . .
Ni7 Ni 0.64567(5) 0.30682(4) 0.31057(4) 0.0776(3) Uani 1 1 d . . .
Ni8 Ni 0.84925(5) 0.34023(6) 0.34546(6) 0.1045(4) Uani 1 1 d . . .
Ni9 Ni 0.14793(5) -0.07510(5) 0.11871(5) 0.0957(3) Uani 1 1 d . . .
Ni10 Ni 0.31638(4) -0.01011(4) 0.22461(4) 0.0709(3) Uani 1 1 d . . .
Ni11 Ni 0.62870(4) 0.06300(4) 0.33779(4) 0.0712(3) Uani 1 1 d . . .
Ni12 Ni 0.83200(5) 0.08833(5) 0.36754(5) 0.0957(3) Uani 1 1 d . . .
Ni13 Ni 0.11016(6) -0.19970(6) 0.17842(6) 0.1159(4) Uani 1 1 d . . .
Ni14 Ni 0.28510(5) -0.13408(5) 0.28289(5) 0.0886(3) Uani 1 1 d . . .
Ni15 Ni 0.60460(6) -0.06456(5) 0.39204(5) 0.0920(3) Uani 1 1 d . . .
Ni16 Ni 0.81132(6) -0.04767(6) 0.41561(6) 0.1061(4) Uani 1 1 d . . .
O1 O 0.2197(3) 0.3567(3) 0.1659(3) 0.1015(17) Uani 1 1 d . . .
O2 O 0.7339(3) 0.4908(3) 0.3788(4) 0.112(2) Uani 1 1 d . . .
O3 O 0.2297(2) 0.2041(2) 0.1563(2) 0.0804(13) Uani 1 1 d . . .
O4 O 0.7469(2) 0.3313(3) 0.3573(3) 0.0907(15) Uani 1 1 d . . .
O5 O 0.2086(2) -0.0261(2) 0.1923(2) 0.0803(13) Uani 1 1 d . . .
O6 O 0.7310(2) 0.0963(2) 0.3820(2) 0.0825(13) Uani 1 1 d . . .
O7 O 0.1786(3) -0.1483(3) 0.2474(3) 0.0976(16) Uani 1 1 d . . .
O8 O 0.7102(3) -0.0327(3) 0.4295(3) 0.0942(15) Uani 1 1 d . . .
O9 O 0.1940(3) 0.2468(3) 0.0653(3) 0.111(2) Uani 1 1 d . . .
O10 O 0.1523(3) -0.1551(3) 0.1333(3) 0.0985(17) Uani 1 1 d . . .
O11 O 0.3525(3) 0.3087(2) 0.1746(2) 0.0778(12) Uani 1 1 d . . .
O12 O 0.3178(2) -0.0924(2) 0.2314(2) 0.0773(12) Uani 1 1 d . . .
O13 O 0.6450(3) 0.3852(2) 0.2933(3) 0.0875(14) Uani 1 1 d . . .
O14 O 0.6194(2) -0.0246(2) 0.3374(2) 0.0754(12) Uani 1 1 d . . .
O15 O 0.8402(3) 0.4181(3) 0.3287(4) 0.1095(19) Uani 1 1 d . . .
O16 O 0.8165(3) -0.0011(3) 0.3633(3) 0.0939(15) Uani 1 1 d . . .
O17 O 0.0901(4) 0.3049(4) 0.0205(4) 0.159(3) Uani 1 1 d . . .
O18 O 0.1393(4) 0.4150(4) 0.1091(4) 0.153(3) Uani 1 1 d . . .
O19 O 0.3023(3) 0.4749(3) 0.2270(3) 0.116(2) Uani 1 1 d . . .
O20 O 0.6256(4) 0.5585(3) 0.3601(3) 0.132(2) Uani 1 1 d . . .
O21 O 0.8343(5) 0.5964(4) 0.4041(6) 0.197(5) Uani 1 1 d . . .
O22 O 0.9446(4) 0.5281(4) 0.3752(5) 0.182(4) Uani 1 1 d . . .
O23 O 0.1024(3) 0.1322(3) 0.0090(3) 0.114(2) Uani 1 1 d . . .
O24 O 0.9538(3) 0.3584(3) 0.3449(3) 0.131(2) Uani 1 1 d . . .
O25 O 0.0770(3) -0.1208(4) 0.0484(3) 0.132(2) Uani 1 1 d . . .
O26 O 0.9352(3) 0.0854(3) 0.3614(3) 0.1108(19) Uani 1 1 d . . .
O27 O 0.0340(4) -0.2454(4) 0.1140(4) 0.160(3) Uani 1 1 d . . .
O28 O 0.0696(4) -0.2524(4) 0.2174(4) 0.154(3) Uani 1 1 d . . .
O29 O 0.2568(3) -0.1833(3) 0.3284(3) 0.1093(18) Uani 1 1 d . . .
O30 O 0.5853(3) -0.1097(3) 0.4461(3) 0.1058(17) Uani 1 1 d . . .
O31 O 0.8086(4) -0.1038(4) 0.4591(4) 0.145(3) Uani 1 1 d . . .
O32 O 0.9161(3) -0.0574(3) 0.4069(4) 0.133(2) Uani 1 1 d . . .
O33 O 0.6697(4) -0.1584(3) 0.4335(3) 0.119(2) Uani 1 1 d . . .
O34 O 0.6375(5) -0.1276(3) 0.5125(3) 0.133(2) Uani 1 1 d . . .
O41 O 0.3490(8) 0.2662(6) 0.5192(8) 0.278(9) Uani 1 1 d DU . .
O42 O 0.3686(10) 0.2387(5) 0.4401(4) 0.247(9) Uani 1 1 d DU . .
O43 O 0.4416(8) 0.2559(8) 0.4994(8) 0.290(9) Uani 1 1 d DU . .
N1 N 0.0862(4) 0.3139(4) 0.1314(4) 0.127(3) Uani 1 1 d DU . .
N2 N 0.2052(4) 0.3602(3) 0.2523(4) 0.102(2) Uani 1 1 d . . .
N3 N 0.2754(4) 0.3800(3) 0.2625(4) 0.0917(19) Uani 1 1 d . . .
N4 N 0.2755(4) 0.3900(4) 0.3530(4) 0.114(2) Uani 1 1 d . . .
H4A H 0.2302 0.3783 0.3495 0.137 Uiso 1 1 calc R . .
H4B H 0.3013 0.3999 0.3849 0.137 Uiso 1 1 calc R . .
N5 N 0.4054(3) 0.4197(3) 0.2754(3) 0.0899(18) Uani 1 1 d . . .
N6 N 0.5196(4) 0.4473(3) 0.3213(4) 0.103(2) Uani 1 1 d . . .
N7 N 0.5309(5) 0.4471(4) 0.4552(4) 0.129(3) Uani 1 1 d . . .
H7A H 0.5622 0.4534 0.4834 0.155 Uiso 1 1 calc R . .
H7B H 0.4863 0.4380 0.4569 0.155 Uiso 1 1 calc R . .
N8 N 0.6131(4) 0.4641(3) 0.4001(3) 0.098(2) Uani 1 1 d . . .
N9 N 0.6659(4) 0.4752(3) 0.4430(3) 0.103(2) Uani 1 1 d . . .
N10 N 0.8460(5) 0.5073(4) 0.4487(4) 0.138(3) Uani 1 1 d DU . .
N11 N 0.0947(4) 0.1713(4) 0.1260(4) 0.114(2) Uani 1 1 d D . .
N12 N 0.2155(3) 0.2226(3) 0.2450(3) 0.0799(16) Uani 1 1 d . . .
N13 N 0.2861(3) 0.2401(3) 0.2541(2) 0.0717(14) Uani 1 1 d . . .
N14 N 0.2890(4) 0.2522(3) 0.3442(3) 0.099(2) Uani 1 1 d . . .
H14A H 0.2436 0.2408 0.3404 0.118 Uiso 1 1 calc R . .
H14B H 0.3144 0.2623 0.3762 0.118 Uiso 1 1 calc R . .
N15 N 0.4196(3) 0.2652(3) 0.2593(3) 0.0743(15) Uani 1 1 d . . .
N16 N 0.5349(3) 0.2923(2) 0.3032(2) 0.0695(14) Uani 1 1 d . . .
N17 N 0.5503(4) 0.3154(3) 0.4463(3) 0.0926(19) Uani 1 1 d . . .
H17A H 0.5840 0.3256 0.4738 0.111 Uiso 1 1 calc R . .
H17B H 0.5066 0.3077 0.4512 0.111 Uiso 1 1 calc R . .
N18 N 0.6272(3) 0.3219(3) 0.3838(3) 0.0857(18) Uani 1 1 d . . .
N19 N 0.6814(3) 0.3352(3) 0.4278(3) 0.0876(18) Uani 1 1 d . . .
N20 N 0.8611(4) 0.3587(3) 0.4267(4) 0.114(2) Uani 1 1 d DU . .
N21 N 0.0772(3) -0.0335(4) 0.1611(3) 0.103(2) Uani 1 1 d DU . .
N22 N 0.2044(3) 0.0478(3) 0.2751(3) 0.0864(17) Uani 1 1 d . . .
N23 N 0.2718(3) 0.0433(3) 0.2832(2) 0.0724(15) Uani 1 1 d . . .
N24 N 0.2854(4) 0.1265(3) 0.3629(3) 0.0965(19) Uani 1 1 d . . .
H24A H 0.2413 0.1306 0.3585 0.116 Uiso 1 1 calc R . .
H24B H 0.3138 0.1519 0.3917 0.116 Uiso 1 1 calc R . .
N25 N 0.4013(3) 0.0329(3) 0.2902(3) 0.0780(16) Uani 1 1 d . . .
N26 N 0.5171(3) 0.0595(2) 0.3315(2) 0.0668(13) Uani 1 1 d . . .
N27 N 0.5455(3) 0.1858(3) 0.4600(3) 0.0857(17) Uani 1 1 d . . .
H27A H 0.5804 0.2081 0.4852 0.103 Uiso 1 1 calc R . .
H27B H 0.5030 0.1941 0.4629 0.103 Uiso 1 1 calc R . .
N28 N 0.6149(3) 0.1220(3) 0.4074(2) 0.0716(14) Uani 1 1 d . . .
N29 N 0.6713(3) 0.1557(3) 0.4453(2) 0.0808(16) Uani 1 1 d . . .
N30 N 0.8507(4) 0.1462(3) 0.4452(3) 0.099(2) Uani 1 1 d DU . .
N31 N 0.0484(4) -0.1404(4) 0.2153(4) 0.117(2) Uani 1 1 d DU . .
N32 N 0.1851(4) -0.0598(3) 0.3234(3) 0.099(2) Uani 1 1 d . . .
N33 N 0.2508(3) -0.0659(3) 0.3333(3) 0.0825(16) Uani 1 1 d . . .
N34 N 0.2686(4) 0.0203(3) 0.4105(3) 0.100(2) Uani 1 1 d . . .
H34A H 0.2250 0.0257 0.4064 0.120 Uiso 1 1 calc R . .
H34B H 0.2983 0.0458 0.4384 0.120 Uiso 1 1 calc R . .
N35 N 0.3767(3) -0.0859(3) 0.3449(3) 0.0840(17) Uani 1 1 d . . .
N36 N 0.4941(3) -0.0613(3) 0.3836(3) 0.0816(16) Uani 1 1 d . . .
N37 N 0.5358(3) 0.0783(3) 0.5002(3) 0.0853(17) Uani 1 1 d . . .
H37A H 0.5735 0.1000 0.5224 0.102 Uiso 1 1 calc R . .
H37B H 0.4951 0.0902 0.5047 0.102 Uiso 1 1 calc R . .
N38 N 0.5980(3) 0.0086(3) 0.4517(3) 0.0850(17) Uani 1 1 d . . .
N39 N 0.6590(4) 0.0418(3) 0.4862(3) 0.101(2) Uani 1 1 d . . .
N40 N 0.8335(4) 0.0245(3) 0.4871(3) 0.103(2) Uani 1 1 d DU . .
N41 N 0.2380(4) 0.3418(4) 0.0470(4) 0.121(3) Uani 1 1 d DU . .
N42 N 0.2769(5) 0.1984(5) 0.0206(4) 0.114(3) Uani 1 1 d . . .
N43 N 0.2490(4) 0.1577(4) 0.0400(3) 0.105(2) Uani 1 1 d . . .
N44 N 0.3255(6) 0.0998(5) -0.0083(4) 0.152(4) Uani 1 1 d . . .
H44A H 0.3460 0.1279 -0.0176 0.183 Uiso 1 1 calc R . .
H44B H 0.3393 0.0652 -0.0191 0.183 Uiso 1 1 calc R . .
N45 N 0.1911(4) 0.0790(3) 0.0716(3) 0.0950(19) Uani 1 1 d . . .
N46 N 0.1827(4) -0.0096(3) 0.0869(3) 0.0890(18) Uani 1 1 d . . .
N47 N 0.3080(5) -0.1000(4) 0.0256(5) 0.151(4) Uani 1 1 d . . .
H47A H 0.3216 -0.1334 0.0233 0.181 Uiso 1 1 calc R . .
H47B H 0.3282 -0.0789 0.0087 0.181 Uiso 1 1 calc R . .
N48 N 0.2242(4) -0.1064(3) 0.0804(3) 0.0939(19) Uani 1 1 d . . .
N49 N 0.2404(4) -0.1586(4) 0.0760(3) 0.105(2) Uani 1 1 d . . .
N50 N 0.1740(5) -0.2530(4) 0.1442(4) 0.132(3) Uani 1 1 d DU . .
N51 N 0.3840(3) 0.4027(3) 0.1504(3) 0.097(2) Uani 1 1 d DU . .
N52 N 0.4208(3) 0.2557(3) 0.1130(3) 0.0816(16) Uani 1 1 d . . .
N53 N 0.3980(3) 0.2144(3) 0.1315(3) 0.0851(17) Uani 1 1 d . . .
N54 N 0.4705(4) 0.1546(4) 0.0809(4) 0.121(3) Uani 1 1 d . . .
H54A H 0.4874 0.1824 0.0699 0.145 Uiso 1 1 calc R . .
H54B H 0.4857 0.1205 0.0699 0.145 Uiso 1 1 calc R . .
N55 N 0.3499(3) 0.1395(2) 0.1731(2) 0.0698(14) Uani 1 1 d . . .
N56 N 0.3429(3) 0.0507(3) 0.1850(2) 0.0679(13) Uani 1 1 d . . .
N57 N 0.4540(4) -0.0470(3) 0.1099(4) 0.120(3) Uani 1 1 d . . .
H57A H 0.4626 -0.0826 0.1051 0.144 Uiso 1 1 calc R . .
H57B H 0.4763 -0.0266 0.0933 0.144 Uiso 1 1 calc R . .
N58 N 0.3724(3) -0.0520(3) 0.1682(2) 0.0714(14) Uani 1 1 d . . .
N59 N 0.3884(3) -0.1050(2) 0.1645(3) 0.0779(15) Uani 1 1 d . . .
N60 N 0.3307(4) -0.1972(3) 0.2330(3) 0.097(2) Uani 1 1 d DU . .
N61 N 0.6394(4) 0.4686(4) 0.2567(3) 0.104(2) Uani 1 1 d DU . .
N62 N 0.6469(3) 0.3176(4) 0.2053(3) 0.0897(19) Uani 1 1 d . . .
N63 N 0.6531(3) 0.2779(3) 0.2310(3) 0.0781(16) Uani 1 1 d . . .
N64 N 0.6375(4) 0.2014(3) 0.1466(3) 0.0943(19) Uani 1 1 d . . .
H64A H 0.6382 0.2252 0.1288 0.113 Uiso 1 1 calc R . .
H64B H 0.6320 0.1629 0.1284 0.113 Uiso 1 1 calc R . .
N65 N 0.6502(3) 0.2127(2) 0.2867(2) 0.0656(13) Uani 1 1 d . . .
N66 N 0.6432(3) 0.1238(3) 0.2969(2) 0.0683(13) Uani 1 1 d . . .
N67 N 0.6247(3) -0.0020(3) 0.1692(3) 0.0897(18) Uani 1 1 d . . .
H67A H 0.6179 -0.0408 0.1577 0.108 Uiso 1 1 calc R . .
H67B H 0.6264 0.0151 0.1454 0.108 Uiso 1 1 calc R . .
N68 N 0.6307(3) 0.0107(3) 0.2598(2) 0.0709(15) Uani 1 1 d . . .
N69 N 0.6193(3) -0.0486(3) 0.2457(3) 0.0857(18) Uani 1 1 d . . .
N70 N 0.5992(3) -0.1360(3) 0.3241(3) 0.0897(18) Uani 1 1 d DU . .
N71 N 0.8210(5) 0.5012(7) 0.2926(7) 0.175(5) Uani 1 1 d DU . .
N72 N 0.8229(3) 0.3505(5) 0.2398(4) 0.118(3) Uani 1 1 d . . .
N73 N 0.8305(4) 0.3101(5) 0.2663(4) 0.107(2) Uani 1 1 d . . .
N74 N 0.8109(4) 0.2328(5) 0.1800(4) 0.122(3) Uani 1 1 d . . .
H74A H 0.8060 0.2550 0.1609 0.147 Uiso 1 1 calc R . .
H74B H 0.8073 0.1943 0.1631 0.147 Uiso 1 1 calc R . .
N75 N 0.8436(3) 0.2443(4) 0.3205(4) 0.100(2) Uani 1 1 d . . .
N76 N 0.8370(3) 0.1529(4) 0.3280(3) 0.0928(19) Uani 1 1 d . . .
N77 N 0.7996(4) 0.0299(4) 0.2007(4) 0.121(3) Uani 1 1 d . . .
H77A H 0.7904 -0.0087 0.1901 0.145 Uiso 1 1 calc R . .
H77B H 0.8015 0.0460 0.1761 0.145 Uiso 1 1 calc R . .
N78 N 0.8079(3) 0.0418(4) 0.2895(4) 0.103(2) Uani 1 1 d . . .
N79 N 0.7935(3) -0.0196(4) 0.2721(4) 0.102(2) Uani 1 1 d . . .
N80 N 0.7828(4) -0.1140(4) 0.3424(4) 0.110(2) Uani 1 1 d DU . .
N81 N 0.6310(4) -0.1331(4) 0.4635(4) 0.102(2) Uani 1 1 d . . .
N84 N 0.3843(6) 0.2527(5) 0.4818(6) 0.134(3) Uani 1 1 d U . .
C1 C 0.0166(5) 0.2987(5) 0.1113(6) 0.180(6) Uani 1 1 d DU . .
H1 H 0.0003 0.2890 0.0738 0.216 Uiso 1 1 calc R . .
C2 C -0.0302(7) 0.2982(7) 0.1507(8) 0.203(7) Uani 1 1 d DU . .
H2 H -0.0790 0.2890 0.1388 0.244 Uiso 1 1 calc R . .
C3 C -0.0081(6) 0.3101(7) 0.2024(6) 0.199(7) Uani 1 1 d DU . .
H3 H -0.0407 0.3074 0.2265 0.238 Uiso 1 1 calc R . .
C4 C 0.0623(6) 0.3263(6) 0.2216(6) 0.157(5) Uani 1 1 d DU . .
H4 H 0.0793 0.3351 0.2588 0.188 Uiso 1 1 calc R . .
C5 C 0.1067(5) 0.3292(4) 0.1844(5) 0.114(3) Uani 1 1 d DU . .
C6 C 0.1815(4) 0.3490(3) 0.2017(5) 0.092(2) Uani 1 1 d . . .
C7 C 0.3054(5) 0.3927(4) 0.3096(5) 0.095(2) Uani 1 1 d . . .
C8 C 0.4748(4) 0.4353(4) 0.2755(4) 0.095(2) Uani 1 1 d . . .
H8 H 0.4918 0.4379 0.2436 0.114 Uiso 1 1 calc R . .
C9 C 0.3806(4) 0.4147(4) 0.3166(4) 0.089(2) Uani 1 1 d . . .
C10 C 0.4252(5) 0.4245(4) 0.3626(4) 0.097(2) Uani 1 1 d . . .
H10 H 0.4074 0.4204 0.3936 0.116 Uiso 1 1 calc R . .
C11 C 0.4992(5) 0.4409(4) 0.3642(4) 0.100(3) Uani 1 1 d . . .
C12 C 0.5511(6) 0.4514(4) 0.4103(4) 0.105(3) Uani 1 1 d . . .
C13 C 0.7252(5) 0.4878(4) 0.4245(6) 0.113(3) Uani 1 1 d . . .
C14 C 0.7849(5) 0.4995(4) 0.4671(6) 0.124(4) Uani 1 1 d DU . .
C15 C 0.7875(6) 0.5052(5) 0.5168(6) 0.156(5) Uani 1 1 d DU . .
H15 H 0.7437 0.4994 0.5291 0.187 Uiso 1 1 calc R . .
C16 C 0.8432(7) 0.5181(5) 0.5539(5) 0.150(5) Uani 1 1 d DU . .
H16 H 0.8393 0.5210 0.5903 0.180 Uiso 1 1 calc R . .
C17 C 0.9086(7) 0.5273(6) 0.5362(6) 0.161(5) Uani 1 1 d DU . .
H17 H 0.9510 0.5380 0.5605 0.193 Uiso 1 1 calc R . .
C18 C 0.9085(6) 0.5203(6) 0.4843(7) 0.166(6) Uani 1 1 d DU . .
H18 H 0.9517 0.5241 0.4707 0.199 Uiso 1 1 calc R . .
C19 C 0.0281(4) 0.1521(5) 0.1083(6) 0.149(5) Uani 1 1 d D . .
H19 H 0.0124 0.1416 0.0705 0.179 Uiso 1 1 calc R . .
C20 C -0.0194(6) 0.1465(6) 0.1416(6) 0.187(6) Uani 1 1 d DU . .
H20 H -0.0674 0.1332 0.1272 0.224 Uiso 1 1 calc R . .
C21 C 0.0021(5) 0.1602(7) 0.1963(6) 0.176(6) Uani 1 1 d DU . .
H21 H -0.0299 0.1546 0.2199 0.211 Uiso 1 1 calc R . .
C22 C 0.0737(5) 0.1829(6) 0.2160(5) 0.142(4) Uani 1 1 d DU . .
H22 H 0.0903 0.1954 0.2538 0.170 Uiso 1 1 calc R . .
C23 C 0.1192(4) 0.1867(4) 0.1792(4) 0.108(3) Uani 1 1 d DU . .
C24 C 0.1936(4) 0.2048(3) 0.1949(4) 0.079(2) Uani 1 1 d . . .
C25 C 0.3189(4) 0.2540(3) 0.3021(3) 0.0767(18) Uani 1 1 d . . .
C26 C 0.4874(3) 0.2777(3) 0.2604(3) 0.0703(17) Uani 1 1 d . . .
H26 H 0.5035 0.2760 0.2270 0.084 Uiso 1 1 calc R . .
C27 C 0.3954(4) 0.2695(3) 0.3052(3) 0.0744(18) Uani 1 1 d . . .
C28 C 0.4414(4) 0.2868(4) 0.3545(3) 0.083(2) Uani 1 1 d . . .
H28 H 0.4250 0.2913 0.3884 0.100 Uiso 1 1 calc R . .
C29 C 0.5116(4) 0.2967(3) 0.3503(4) 0.084(2) Uani 1 1 d . . .
C30 C 0.5651(4) 0.3119(3) 0.3988(4) 0.087(2) Uani 1 1 d . . .
C31 C 0.7405(4) 0.3390(3) 0.4081(4) 0.0759(19) Uani 1 1 d . . .
C32 C 0.8034(5) 0.3536(3) 0.4462(4) 0.102(3) Uani 1 1 d DU . .
C33 C 0.8006(5) 0.3590(4) 0.5003(4) 0.102(3) Uani 1 1 d DU . .
H33 H 0.7572 0.3551 0.5136 0.123 Uiso 1 1 calc R . .
C34 C 0.8640(6) 0.3704(5) 0.5344(5) 0.126(4) Uani 1 1 d DU . .
H34 H 0.8643 0.3743 0.5714 0.151 Uiso 1 1 calc R . .
C35 C 0.9261(6) 0.3758(5) 0.5130(5) 0.131(4) Uani 1 1 d DU . .
H35 H 0.9700 0.3843 0.5349 0.158 Uiso 1 1 calc R . .
C36 C 0.9213(4) 0.3684(4) 0.4584(5) 0.117(3) Uani 1 1 d DU . .
H36 H 0.9633 0.3703 0.4427 0.141 Uiso 1 1 calc R . .
C37 C 0.0076(4) -0.0379(5) 0.1408(5) 0.124(4) Uani 1 1 d DU . .
H37 H -0.0114 -0.0668 0.1056 0.149 Uiso 1 1 calc R . .
C38 C -0.0331(5) -0.0008(8) 0.1712(7) 0.172(6) Uani 1 1 d DU . .
H38 H -0.0798 -0.0030 0.1564 0.207 Uiso 1 1 calc R . .
C39 C -0.0063(6) 0.0412(7) 0.2250(7) 0.176(6) Uani 1 1 d DU . .
H39 H -0.0346 0.0661 0.2475 0.211 Uiso 1 1 calc R . .
C40 C 0.0634(6) 0.0438(7) 0.2427(5) 0.150(5) Uani 1 1 d DU . .
H40 H 0.0841 0.0722 0.2777 0.180 Uiso 1 1 calc R . .
C41 C 0.1036(4) 0.0054(5) 0.2101(4) 0.109(3) Uani 1 1 d DU . .
C42 C 0.1763(4) 0.0092(4) 0.2257(4) 0.0801(19) Uani 1 1 d . . .
C43 C 0.3087(4) 0.0825(3) 0.3264(3) 0.0786(19) Uani 1 1 d . . .
C44 C 0.4670(3) 0.0282(3) 0.2926(3) 0.0653(15) Uani 1 1 d . . .
H44 H 0.4799 -0.0018 0.2621 0.078 Uiso 1 1 calc R . .
C45 C 0.3825(4) 0.0762(3) 0.3314(3) 0.0766(18) Uani 1 1 d . . .
C46 C 0.4295(4) 0.1105(3) 0.3752(3) 0.0757(18) Uani 1 1 d . . .
H46 H 0.4149 0.1393 0.4057 0.091 Uiso 1 1 calc R . .
C47 C 0.4989(4) 0.1040(3) 0.3758(3) 0.0680(16) Uani 1 1 d . . .
C48 C 0.5567(4) 0.1405(3) 0.4182(3) 0.0734(18) Uani 1 1 d . . .
C49 C 0.7276(4) 0.1377(4) 0.4288(3) 0.079(2) Uani 1 1 d . . .
C50 C 0.7928(4) 0.1661(4) 0.4621(4) 0.098(2) Uani 1 1 d DU . .
C51 C 0.7976(4) 0.2141(4) 0.5130(4) 0.109(3) Uani 1 1 d DU . .
H51 H 0.7565 0.2288 0.5251 0.131 Uiso 1 1 calc R . .
C52 C 0.8603(5) 0.2394(5) 0.5450(4) 0.118(3) Uani 1 1 d DU . .
H52 H 0.8637 0.2713 0.5794 0.142 Uiso 1 1 calc R . .
C53 C 0.9181(6) 0.2175(5) 0.5257(5) 0.133(4) Uani 1 1 d DU . .
H53 H 0.9627 0.2347 0.5467 0.159 Uiso 1 1 calc R . .
C54 C 0.9126(4) 0.1719(5) 0.4774(4) 0.112(3) Uani 1 1 d DU . .
H54 H 0.9536 0.1571 0.4654 0.134 Uiso 1 1 calc R . .
C55 C -0.0195(6) -0.1410(6) 0.1984(5) 0.146(5) Uani 1 1 d DU . .
H55 H -0.0396 -0.1687 0.1631 0.176 Uiso 1 1 calc R . .
C56 C -0.0579(6) -0.1067(8) 0.2272(6) 0.175(6) Uani 1 1 d DU . .
H56 H -0.1053 -0.1101 0.2133 0.210 Uiso 1 1 calc R . .
C57 C -0.0289(6) -0.0614(7) 0.2822(6) 0.171(5) Uani 1 1 d DU . .
H57 H -0.0557 -0.0347 0.3045 0.205 Uiso 1 1 calc R . .
C58 C 0.0408(6) -0.0614(8) 0.2986(6) 0.178(6) Uani 1 1 d DU . .
H58 H 0.0631 -0.0339 0.3335 0.213 Uiso 1 1 calc R . .
C59 C 0.0782(5) -0.1011(5) 0.2646(5) 0.116(3) Uani 1 1 d DU . .
C60 C 0.1526(5) -0.1074(6) 0.2766(5) 0.115(3) Uani 1 1 d . . .
C61 C 0.2900(4) -0.0277(4) 0.3738(4) 0.086(2) Uani 1 1 d . . .
C62 C 0.4405(4) -0.0964(3) 0.3466(3) 0.083(2) Uani 1 1 d . . .
H62 H 0.4496 -0.1317 0.3196 0.100 Uiso 1 1 calc R . .
C63 C 0.3609(5) -0.0359(4) 0.3813(4) 0.089(2) Uani 1 1 d . . .
C64 C 0.4132(4) 0.0023(4) 0.4218(4) 0.085(2) Uani 1 1 d . . .
H64 H 0.4027 0.0367 0.4493 0.102 Uiso 1 1 calc R . .
C65 C 0.4801(4) -0.0093(4) 0.4223(3) 0.084(2) Uani 1 1 d . . .
C66 C 0.5401(5) 0.0279(3) 0.4600(3) 0.082(2) Uani 1 1 d . . .
C67 C 0.7128(4) 0.0164(4) 0.4696(4) 0.087(2) Uani 1 1 d . . .
C68 C 0.7798(4) 0.0476(4) 0.5046(4) 0.093(2) Uani 1 1 d DU . .
C69 C 0.7844(5) 0.0940(4) 0.5510(4) 0.104(3) Uani 1 1 d DU . .
H69 H 0.7437 0.1101 0.5623 0.125 Uiso 1 1 calc R . .
C70 C 0.8486(5) 0.1193(5) 0.5832(4) 0.113(3) Uani 1 1 d DU . .
H70 H 0.8527 0.1518 0.6173 0.136 Uiso 1 1 calc R . .
C71 C 0.9056(6) 0.0958(6) 0.5644(5) 0.129(4) Uani 1 1 d DU . .
H71 H 0.9507 0.1128 0.5846 0.155 Uiso 1 1 calc R . .
C72 C 0.8976(5) 0.0481(6) 0.5164(5) 0.126(3) Uani 1 1 d DU . .
H72 H 0.9372 0.0313 0.5034 0.151 Uiso 1 1 calc R . .
C73 C 0.2543(7) 0.3887(7) 0.0368(6) 0.164(5) Uani 1 1 d DU . .
H73 H 0.2358 0.4237 0.0544 0.196 Uiso 1 1 calc R . .
C74 C 0.3036(9) 0.3846(7) -0.0042(8) 0.190(6) Uani 1 1 d DU . .
H74 H 0.3154 0.4180 -0.0133 0.228 Uiso 1 1 calc R . .
C75 C 0.3319(8) 0.3375(8) -0.0285(7) 0.179(6) Uani 1 1 d DU . .
H75 H 0.3636 0.3370 -0.0541 0.215 Uiso 1 1 calc R . .
C76 C 0.3129(8) 0.2868(6) -0.0148(6) 0.160(5) Uani 1 1 d DU . .
H76 H 0.3318 0.2516 -0.0304 0.192 Uiso 1 1 calc R . .
C77 C 0.2642(6) 0.2925(5) 0.0233(5) 0.120(3) Uani 1 1 d DU . .
C78 C 0.2457(6) 0.2413(6) 0.0355(4) 0.108(3) Uani 1 1 d . . .
C79 C 0.2730(6) 0.1097(6) 0.0224(4) 0.113(3) Uani 1 1 d . . .
C80 C 0.1629(4) 0.0397(5) 0.0904(4) 0.098(3) Uani 1 1 d . . .
H80 H 0.1233 0.0488 0.1087 0.118 Uiso 1 1 calc R . .
C81 C 0.2431(5) 0.0639(6) 0.0427(5) 0.116(3) Uani 1 1 d . . .
C82 C 0.2655(5) 0.0105(5) 0.0349(4) 0.115(3) Uani 1 1 d . . .
H82 H 0.3002 -0.0023 0.0120 0.138 Uiso 1 1 calc R . .
C83 C 0.2366(5) -0.0228(4) 0.0606(4) 0.093(2) Uani 1 1 d . . .
C84 C 0.2570(5) -0.0814(5) 0.0547(4) 0.107(3) Uani 1 1 d . . .
C85 C 0.1992(5) -0.1817(5) 0.1079(5) 0.114(3) Uani 1 1 d . . .
C86 C 0.2084(4) -0.2364(4) 0.1089(4) 0.100(3) Uani 1 1 d DU . .
C87 C 0.2474(7) -0.2728(6) 0.0754(6) 0.160(5) Uani 1 1 d DU . .
H87 H 0.2720 -0.2586 0.0519 0.192 Uiso 1 1 calc R . .
C88 C 0.2539(9) -0.3303(6) 0.0730(7) 0.175(6) Uani 1 1 d DU . .
H88 H 0.2788 -0.3557 0.0475 0.210 Uiso 1 1 calc R . .
C89 C 0.2214(10) -0.3459(7) 0.1103(8) 0.178(6) Uani 1 1 d DU . .
H89 H 0.2247 -0.3827 0.1132 0.214 Uiso 1 1 calc R . .
C90 C 0.1823(7) -0.3060(6) 0.1448(7) 0.165(6) Uani 1 1 d DU . .
H90 H 0.1600 -0.3179 0.1706 0.198 Uiso 1 1 calc R . .
C91 C 0.4005(5) 0.4461(4) 0.1379(4) 0.118(3) Uani 1 1 d DU . .
H91 H 0.3803 0.4800 0.1564 0.141 Uiso 1 1 calc R . .
C92 C 0.4428(6) 0.4513(5) 0.1020(5) 0.145(4) Uani 1 1 d DU . .
H92 H 0.4512 0.4866 0.0951 0.174 Uiso 1 1 calc R . .
C93 C 0.4755(7) 0.4004(5) 0.0737(6) 0.153(5) Uani 1 1 d DU . .
H93 H 0.5080 0.4015 0.0491 0.183 Uiso 1 1 calc R . .
C94 C 0.4571(6) 0.3522(5) 0.0844(5) 0.128(3) Uani 1 1 d DU . .
H94 H 0.4741 0.3167 0.0656 0.154 Uiso 1 1 calc R . .
C95 C 0.4129(5) 0.3548(4) 0.1233(4) 0.103(3) Uani 1 1 d DU . .
C96 C 0.3942(4) 0.3023(3) 0.1388(3) 0.0797(19) Uani 1 1 d . . .
C97 C 0.4213(4) 0.1640(4) 0.1146(4) 0.089(2) Uani 1 1 d . . .
C98 C 0.3266(3) 0.1045(3) 0.1958(3) 0.0697(17) Uani 1 1 d . . .
H98 H 0.2956 0.1176 0.2220 0.084 Uiso 1 1 calc R . .
C99 C 0.3943(4) 0.1218(4) 0.1364(3) 0.081(2) Uani 1 1 d . . .
C100 C 0.4117(4) 0.0676(4) 0.1228(3) 0.088(2) Uani 1 1 d . . .
H100 H 0.4413 0.0543 0.0954 0.105 Uiso 1 1 calc R . .
C101 C 0.3867(4) 0.0312(4) 0.1487(4) 0.094(2) Uani 1 1 d . . .
C102 C 0.4066(4) -0.0236(4) 0.1429(3) 0.083(2) Uani 1 1 d . . .
C103 C 0.3561(4) -0.1232(3) 0.1978(3) 0.079(2) Uani 1 1 d . . .
C104 C 0.3627(4) -0.1800(3) 0.1981(3) 0.089(2) Uani 1 1 d DU . .
C105 C 0.4031(5) -0.2157(4) 0.1610(4) 0.117(3) Uani 1 1 d DU . .
H105 H 0.4263 -0.2027 0.1362 0.141 Uiso 1 1 calc R . .
C106 C 0.4068(6) -0.2720(5) 0.1631(5) 0.129(4) Uani 1 1 d DU . .
H106 H 0.4319 -0.2986 0.1388 0.155 Uiso 1 1 calc R . .
C107 C 0.3743(5) -0.2870(5) 0.1998(5) 0.123(3) Uani 1 1 d DU . .
H107 H 0.3772 -0.3241 0.2023 0.148 Uiso 1 1 calc R . .
C108 C 0.3360(5) -0.2481(4) 0.2345(5) 0.116(3) Uani 1 1 d DU . .
H108 H 0.3131 -0.2597 0.2602 0.139 Uiso 1 1 calc R . .
C109 C 0.6340(6) 0.5147(5) 0.2403(7) 0.148(5) Uani 1 1 d DU . .
H109 H 0.6351 0.5534 0.2668 0.177 Uiso 1 1 calc R . .
C110 C 0.6268(8) 0.5044(7) 0.1838(8) 0.168(5) Uani 1 1 d DU . .
H110 H 0.6231 0.5362 0.1725 0.201 Uiso 1 1 calc R . .
C111 C 0.6253(7) 0.4478(7) 0.1448(6) 0.162(5) Uani 1 1 d DU . .
H111 H 0.6202 0.4402 0.1068 0.195 Uiso 1 1 calc R . .
C112 C 0.6315(5) 0.4033(5) 0.1633(5) 0.135(4) Uani 1 1 d DU . .
H112 H 0.6310 0.3641 0.1381 0.161 Uiso 1 1 calc R . .
C113 C 0.6387(5) 0.4166(5) 0.2212(6) 0.116(3) Uani 1 1 d DU . .
C114 C 0.6443(4) 0.3690(4) 0.2416(5) 0.094(3) Uani 1 1 d . . .
C115 C 0.6446(4) 0.2228(4) 0.1992(4) 0.081(2) Uani 1 1 d . . .
C116 C 0.6491(3) 0.1799(4) 0.3158(3) 0.081(2) Uani 1 1 d . . .
H116 H 0.6531 0.1998 0.3545 0.097 Uiso 1 1 calc R . .
C117 C 0.6470(3) 0.1856(4) 0.2321(3) 0.0747(19) Uani 1 1 d . . .
C118 C 0.6450(3) 0.1262(3) 0.2089(3) 0.0741(18) Uani 1 1 d . . .
H118 H 0.6459 0.1067 0.1706 0.089 Uiso 1 1 calc R . .
C119 C 0.6418(4) 0.0960(4) 0.2426(4) 0.087(2) Uani 1 1 d . . .
C120 C 0.6322(4) 0.0302(4) 0.2217(4) 0.083(2) Uani 1 1 d . . .
C121 C 0.6129(4) -0.0603(4) 0.2894(4) 0.0771(19) Uani 1 1 d . . .
C122 C 0.5978(4) -0.1251(4) 0.2790(4) 0.088(2) Uani 1 1 d DU . .
C123 C 0.5829(5) -0.1669(5) 0.2263(4) 0.113(3) Uani 1 1 d DU . .
H123 H 0.5810 -0.1569 0.1949 0.136 Uiso 1 1 calc R . .
C124 C 0.5702(6) -0.2272(5) 0.2227(6) 0.139(4) Uani 1 1 d DU . .
H124 H 0.5633 -0.2592 0.1881 0.167 Uiso 1 1 calc R . .
C125 C 0.5685(5) -0.2370(5) 0.2681(5) 0.128(4) Uani 1 1 d DU . .
H125 H 0.5564 -0.2763 0.2660 0.153 Uiso 1 1 calc R . .
C126 C 0.5831(4) -0.1934(4) 0.3162(4) 0.105(3) Uani 1 1 d DU . .
H126 H 0.5823 -0.2030 0.3477 0.126 Uiso 1 1 calc R . .
C127 C 0.8128(8) 0.5416(10) 0.2770(11) 0.235(9) Uani 1 1 d DU . .
H127 H 0.8131 0.5798 0.3040 0.282 Uiso 1 1 calc R . .
C128 C 0.8046(10) 0.5356(10) 0.2294(11) 0.241(11) Uani 1 1 d DU . .
H128 H 0.7977 0.5696 0.2222 0.289 Uiso 1 1 calc R . .
C129 C 0.8042(8) 0.4844(10) 0.1847(9) 0.223(9) Uani 1 1 d DU . .
H129 H 0.7996 0.4811 0.1476 0.267 Uiso 1 1 calc R . .
C130 C 0.8117(7) 0.4376(8) 0.2021(8) 0.207(7) Uani 1 1 d DU . .
H130 H 0.8117 0.3987 0.1763 0.249 Uiso 1 1 calc R . .
C131 C 0.8190(6) 0.4499(8) 0.2576(9) 0.156(5) Uani 1 1 d DU . .
C132 C 0.8286(6) 0.4049(6) 0.2764(6) 0.124(4) Uani 1 1 d . . .
C133 C 0.8241(4) 0.2587(5) 0.2367(5) 0.102(3) Uani 1 1 d . . .
C134 C 0.8477(4) 0.2097(5) 0.3492(4) 0.100(3) Uani 1 1 d . . .
H134 H 0.8594 0.2286 0.3878 0.120 Uiso 1 1 calc R . .
C135 C 0.8311(4) 0.2156(5) 0.2656(4) 0.090(2) Uani 1 1 d . . .
C136 C 0.8224(4) 0.1569(5) 0.2414(4) 0.098(3) Uani 1 1 d . . .
H136 H 0.8164 0.1374 0.2026 0.118 Uiso 1 1 calc R . .
C137 C 0.8224(4) 0.1262(4) 0.2741(4) 0.092(2) Uani 1 1 d . . .
C138 C 0.8102(4) 0.0633(5) 0.2525(4) 0.097(3) Uani 1 1 d . . .
C139 C 0.7978(4) -0.0351(5) 0.3133(6) 0.108(3) Uani 1 1 d . . .
C140 C 0.7814(4) -0.0999(4) 0.3002(4) 0.097(2) Uani 1 1 d DU . .
C141 C 0.7660(6) -0.1397(6) 0.2476(5) 0.139(4) Uani 1 1 d DU . .
H141 H 0.7634 -0.1272 0.2177 0.167 Uiso 1 1 calc R . .
C142 C 0.7541(7) -0.1995(7) 0.2389(6) 0.160(5) Uani 1 1 d DU . .
H142 H 0.7452 -0.2285 0.2025 0.192 Uiso 1 1 calc R . .
C143 C 0.7551(6) -0.2156(6) 0.2799(8) 0.163(5) Uani 1 1 d DU . .
H143 H 0.7461 -0.2561 0.2745 0.196 Uiso 1 1 calc R . .
C144 C 0.7700(5) -0.1711(7) 0.3328(6) 0.143(4) Uani 1 1 d DU . .
H144 H 0.7708 -0.1826 0.3632 0.172 Uiso 1 1 calc R . .

loop_
_atom_site_aniso_label
_atom_site_aniso_U_11
_atom_site_aniso_U_22
_atom_site_aniso_U_33
_atom_site_aniso_U_23
_atom_site_aniso_U_13
_atom_site_aniso_U_12
O35 0.080(7) 0.109(8) 0.097(7) 0.042(6) 0.008(5) -0.004(6)
O36 0.063(6) 0.094(7) 0.158(10) 0.065(7) -0.004(6) -0.004(5)
O37 0.055(13) 0.142(16) 0.146(11) 0.096(11) 0.022(11) 0.018(10)
N82 0.088(12) 0.29(4) 0.114(11) 0.110(16) 0.010(9) 0.031(17)
O38 0.037(4) 0.073(5) 0.089(6) 0.044(4) 0.005(4) 0.011(4)
O39 0.041(4) 0.089(6) 0.096(6) 0.051(5) -0.012(4) -0.012(4)
O40 0.042(7) 0.041(4) 0.110(9) 0.034(5) 0.007(6) -0.010(4)
N83 0.034(9) 0.084(9) 0.086(9) 0.033(7) -0.019(6) -0.005(8)
Ni1 0.0830(8) 0.1397(11) 0.1534(12) 0.0785(9) -0.0085(7) 0.0063(7)
Ni2 0.0621(6) 0.0871(7) 0.1316(9) 0.0489(6) 0.0024(5) 0.0070(5)
Ni3 0.0723(7) 0.0958(8) 0.1507(11) 0.0524(7) -0.0100(6) 0.0011(6)
Ni4 0.0755(8) 0.1213(10) 0.2251(18) 0.0841(11) -0.0102(9) -0.0092(7)
Ni5 0.0681(6) 0.1214(9) 0.1128(9) 0.0559(7) -0.0017(5) -0.0035(6)
Ni6 0.0503(5) 0.0869(6) 0.0895(6) 0.0443(5) 0.0055(4) 0.0059(4)
Ni7 0.0528(5) 0.0852(6) 0.0946(7) 0.0403(5) 0.0001(4) -0.0011(4)
Ni8 0.0572(6) 0.1190(9) 0.1389(10) 0.0594(7) -0.0023(6) -0.0010(6)
Ni9 0.0639(6) 0.1203(8) 0.1023(8) 0.0514(6) -0.0037(5) -0.0048(6)
Ni10 0.0508(5) 0.0791(6) 0.0862(6) 0.0385(4) 0.0064(4) 0.0037(4)
Ni11 0.0540(5) 0.0822(6) 0.0795(6) 0.0358(4) 0.0006(4) 0.0097(4)
Ni12 0.0602(6) 0.1175(8) 0.1129(8) 0.0530(6) -0.0025(5) 0.0091(6)
Ni13 0.0840(8) 0.1178(9) 0.1398(11) 0.0605(8) -0.0130(7) -0.0215(7)
Ni14 0.0714(6) 0.0926(7) 0.1062(8) 0.0509(6) -0.0001(5) -0.0033(5)
Ni15 0.0778(7) 0.0990(7) 0.1087(8) 0.0523(6) 0.0032(5) 0.0156(6)
Ni16 0.0720(7) 0.1251(9) 0.1352(10) 0.0657(7) 0.0051(6) 0.0229(6)
O1 0.062(3) 0.095(4) 0.147(5) 0.051(3) 0.003(3) 0.004(3)
O2 0.071(4) 0.111(5) 0.140(6) 0.045(4) -0.028(4) -0.001(3)
O3 0.044(2) 0.091(3) 0.108(4) 0.044(3) 0.001(2) 0.002(2)
O4 0.047(3) 0.122(4) 0.111(4) 0.058(3) 0.000(3) 0.011(3)
O5 0.045(2) 0.099(3) 0.099(4) 0.046(3) -0.001(2) -0.001(2)
O6 0.046(2) 0.101(4) 0.099(4) 0.042(3) -0.003(2) 0.005(2)
O7 0.069(3) 0.115(4) 0.120(5) 0.060(4) 0.012(3) 0.012(3)
O8 0.065(3) 0.118(4) 0.114(4) 0.063(4) -0.001(3) 0.018(3)
O9 0.088(4) 0.124(5) 0.129(5) 0.074(4) -0.021(4) -0.015(3)
O10 0.074(4) 0.098(4) 0.121(4) 0.054(3) -0.015(3) -0.017(3)
O11 0.070(3) 0.077(3) 0.092(3) 0.042(2) 0.004(3) 0.004(2)
O12 0.059(3) 0.089(3) 0.092(3) 0.044(3) 0.013(2) 0.008(2)
O13 0.069(3) 0.089(3) 0.102(4) 0.041(3) -0.001(3) -0.002(3)
O14 0.072(3) 0.079(3) 0.078(3) 0.031(3) 0.005(2) 0.022(2)
O15 0.067(3) 0.116(5) 0.160(6) 0.073(4) 0.009(4) 0.010(3)
O16 0.059(3) 0.111(4) 0.118(5) 0.050(4) 0.011(3) 0.023(3)
O17 0.119(6) 0.174(8) 0.191(8) 0.096(6) -0.034(5) -0.004(5)
O18 0.129(6) 0.130(6) 0.216(9) 0.086(6) 0.000(6) 0.036(5)
O19 0.099(4) 0.084(3) 0.173(6) 0.056(4) 0.020(4) 0.020(3)
O20 0.124(5) 0.075(3) 0.189(7) 0.050(4) -0.012(5) 0.012(3)
O21 0.133(7) 0.105(5) 0.324(14) 0.060(7) 0.005(8) -0.002(5)
O22 0.076(5) 0.163(7) 0.296(13) 0.096(8) 0.006(6) -0.027(5)
O23 0.081(4) 0.133(5) 0.125(5) 0.067(4) -0.028(3) -0.026(3)
O24 0.049(3) 0.150(6) 0.187(7) 0.065(5) 0.005(3) -0.007(3)
O25 0.085(4) 0.169(6) 0.116(5) 0.041(4) -0.024(3) -0.002(4)
O26 0.057(3) 0.131(5) 0.136(5) 0.047(4) -0.007(3) 0.008(3)
O27 0.097(5) 0.171(7) 0.178(8) 0.057(6) -0.041(5) -0.031(5)
O28 0.138(6) 0.155(6) 0.170(7) 0.097(5) -0.016(5) -0.052(5)
O29 0.117(5) 0.110(4) 0.114(4) 0.062(3) 0.013(3) 0.012(4)
O30 0.090(4) 0.118(4) 0.138(5) 0.074(4) 0.026(3) 0.034(3)
O31 0.116(5) 0.159(6) 0.202(8) 0.119(6) -0.005(5) 0.031(5)
O32 0.065(4) 0.157(6) 0.199(7) 0.089(5) 0.025(4) 0.033(4)
O33 0.098(4) 0.157(6) 0.135(5) 0.084(5) 0.022(4) 0.045(4)
O34 0.180(7) 0.137(5) 0.101(5) 0.064(4) 0.018(5) 0.042(5)
O41 0.290(17) 0.165(10) 0.46(2) 0.153(13) 0.216(18) 0.108(11)
O42 0.45(2) 0.143(8) 0.101(6) 0.017(6) -0.067(10) 0.044(10)
O43 0.163(12) 0.34(2) 0.41(2) 0.152(18) 0.101(14) 0.115(13)
N1 0.066(5) 0.140(7) 0.165(8) 0.057(6) -0.001(5) -0.006(4)
N2 0.068(4) 0.091(5) 0.129(6) 0.033(4) -0.002(4) -0.006(3)
N3 0.081(5) 0.071(4) 0.128(6) 0.045(4) 0.008(4) 0.010(3)
N4 0.073(4) 0.143(7) 0.122(6) 0.047(5) 0.019(4) 0.008(4)
N5 0.058(4) 0.096(4) 0.110(5) 0.039(4) -0.006(3) 0.001(3)
N6 0.067(4) 0.093(5) 0.138(7) 0.039(4) -0.002(4) 0.006(4)
N7 0.111(6) 0.153(7) 0.089(6) 0.012(5) -0.006(4) 0.021(5)
N8 0.056(4) 0.091(4) 0.124(6) 0.019(4) -0.003(4) 0.007(3)
N9 0.069(5) 0.097(5) 0.126(6) 0.032(4) -0.019(4) 0.003(4)
N10 0.095(6) 0.114(6) 0.174(9) 0.034(5) -0.031(6) 0.000(5)
N11 0.062(4) 0.141(6) 0.133(7) 0.051(5) 0.006(4) 0.006(4)
N12 0.051(3) 0.102(4) 0.092(4) 0.043(3) 0.006(3) 0.012(3)
N13 0.049(3) 0.101(4) 0.082(4) 0.047(3) 0.021(3) 0.023(3)
N14 0.070(4) 0.120(5) 0.089(5) 0.027(4) 0.014(3) -0.003(4)
N15 0.050(3) 0.096(4) 0.088(4) 0.046(3) 0.010(3) 0.012(3)
N16 0.055(3) 0.069(3) 0.082(4) 0.029(3) 0.001(3) 0.005(3)
N17 0.082(4) 0.132(5) 0.071(4) 0.050(4) 0.007(3) 0.016(4)
N18 0.060(4) 0.073(4) 0.104(5) 0.025(3) -0.021(3) -0.009(3)
N19 0.064(4) 0.098(4) 0.084(4) 0.023(3) -0.006(3) 0.006(3)
N20 0.087(5) 0.091(5) 0.156(7) 0.046(4) 0.023(5) -0.007(4)
N21 0.055(4) 0.144(6) 0.118(6) 0.062(5) 0.013(4) 0.007(4)
N22 0.062(4) 0.111(5) 0.097(5) 0.046(4) 0.017(3) 0.027(3)
N23 0.039(3) 0.087(4) 0.092(4) 0.033(3) 0.009(3) 0.017(3)
N24 0.074(4) 0.116(5) 0.103(5) 0.039(4) 0.018(3) 0.037(4)
N25 0.056(3) 0.086(4) 0.100(4) 0.047(3) 0.014(3) 0.005(3)
N26 0.056(3) 0.068(3) 0.072(3) 0.030(3) -0.011(2) -0.001(3)
N27 0.069(4) 0.096(4) 0.096(5) 0.039(4) 0.011(3) 0.022(3)
N28 0.066(3) 0.093(4) 0.051(3) 0.024(3) 0.002(2) 0.011(3)
N29 0.076(4) 0.082(4) 0.082(4) 0.034(3) -0.012(3) 0.007(3)
N30 0.083(5) 0.101(5) 0.113(5) 0.049(4) -0.013(4) 0.001(4)
N31 0.078(5) 0.156(7) 0.135(7) 0.079(6) 0.019(5) 0.008(5)
N32 0.079(5) 0.106(5) 0.125(6) 0.064(4) 0.008(4) 0.011(4)
N33 0.045(3) 0.097(4) 0.105(5) 0.044(4) -0.001(3) 0.001(3)
N34 0.088(5) 0.122(6) 0.094(5) 0.047(4) 0.011(4) 0.019(4)
N35 0.067(4) 0.103(5) 0.095(4) 0.056(4) 0.007(3) 0.007(3)
N36 0.060(3) 0.089(4) 0.099(4) 0.046(4) -0.001(3) 0.003(3)
N37 0.074(4) 0.088(4) 0.108(5) 0.054(4) 0.008(3) 0.012(3)
N38 0.063(4) 0.089(4) 0.114(5) 0.055(4) 0.001(3) 0.006(3)
N39 0.085(5) 0.123(5) 0.096(5) 0.057(4) -0.011(4) -0.006(4)
N40 0.071(4) 0.117(5) 0.135(6) 0.064(4) 0.000(4) 0.022(4)
N41 0.112(6) 0.119(6) 0.137(7) 0.071(5) -0.013(5) -0.014(5)
N42 0.088(5) 0.153(8) 0.111(6) 0.074(6) 0.008(4) -0.014(5)
N43 0.092(5) 0.134(6) 0.101(5) 0.065(5) 0.003(4) 0.008(5)
N44 0.153(9) 0.154(8) 0.176(9) 0.082(7) 0.082(8) 0.023(7)
N45 0.076(4) 0.106(5) 0.092(5) 0.032(4) 0.000(4) 0.000(4)
N46 0.078(4) 0.100(5) 0.104(5) 0.055(4) 0.007(4) 0.020(4)
N47 0.121(7) 0.141(8) 0.218(11) 0.095(7) 0.056(8) 0.022(6)
N48 0.074(4) 0.091(5) 0.115(5) 0.040(4) 0.003(4) 0.010(4)
N49 0.087(5) 0.115(6) 0.119(6) 0.055(4) 0.008(4) 0.008(4)
N50 0.146(8) 0.094(5) 0.145(7) 0.065(5) -0.052(6) -0.031(5)
N51 0.073(4) 0.093(5) 0.148(6) 0.073(4) 0.015(4) 0.019(4)
N52 0.073(4) 0.083(4) 0.099(4) 0.048(3) 0.017(3) 0.007(3)
N53 0.061(3) 0.119(5) 0.089(4) 0.056(4) 0.020(3) 0.006(4)
N54 0.109(6) 0.156(7) 0.147(7) 0.095(6) 0.068(5) 0.050(5)
N55 0.049(3) 0.077(3) 0.082(4) 0.030(3) 0.009(3) 0.010(3)
N56 0.046(3) 0.081(4) 0.082(4) 0.038(3) 0.010(2) 0.007(3)
N57 0.096(5) 0.105(5) 0.193(8) 0.077(5) 0.072(5) 0.045(4)
N58 0.054(3) 0.081(4) 0.080(4) 0.030(3) 0.015(3) 0.013(3)
N59 0.071(4) 0.059(3) 0.100(4) 0.028(3) 0.007(3) 0.008(3)
N60 0.085(4) 0.090(4) 0.132(6) 0.061(4) 0.013(4) 0.011(4)
N61 0.071(4) 0.096(5) 0.147(7) 0.062(5) -0.012(4) -0.014(4)
N62 0.055(3) 0.124(6) 0.106(5) 0.072(5) 0.002(3) -0.009(3)
N63 0.052(3) 0.108(5) 0.091(4) 0.061(4) 0.011(3) 0.001(3)
N64 0.099(5) 0.106(5) 0.077(5) 0.040(4) 0.007(3) 0.000(4)
N65 0.056(3) 0.075(3) 0.070(4) 0.035(3) 0.006(2) 0.008(3)
N66 0.059(3) 0.069(3) 0.072(4) 0.026(3) -0.002(2) 0.004(3)
N67 0.094(5) 0.085(4) 0.086(5) 0.028(3) 0.013(3) 0.011(3)
N68 0.057(3) 0.080(4) 0.061(3) 0.010(3) -0.002(2) 0.020(3)
N69 0.057(3) 0.086(4) 0.096(5) 0.018(3) 0.003(3) 0.004(3)
N70 0.094(5) 0.078(4) 0.098(5) 0.041(3) 0.005(3) 0.002(3)
N71 0.102(7) 0.173(10) 0.307(17) 0.172(12) -0.011(9) 0.001(8)
N72 0.050(4) 0.177(9) 0.141(7) 0.089(7) 0.005(4) -0.012(5)
N73 0.074(5) 0.146(7) 0.137(7) 0.090(6) 0.024(4) 0.027(5)
N74 0.069(4) 0.175(8) 0.161(8) 0.106(7) 0.019(5) 0.024(5)
N75 0.054(4) 0.122(5) 0.139(7) 0.068(5) 0.013(4) 0.014(4)
N76 0.068(4) 0.117(6) 0.108(6) 0.060(4) 0.005(4) 0.021(4)
N77 0.071(5) 0.155(7) 0.143(8) 0.064(6) 0.009(4) 0.024(5)
N78 0.046(3) 0.108(6) 0.141(7) 0.040(5) -0.011(3) 0.001(3)
N79 0.055(4) 0.137(7) 0.121(6) 0.060(5) 0.005(4) 0.016(4)
N80 0.078(5) 0.112(6) 0.132(7) 0.042(5) 0.004(4) 0.006(4)
N81 0.077(5) 0.115(5) 0.126(7) 0.056(5) 0.008(4) 0.031(4)
N84 0.113(7) 0.117(7) 0.169(10) 0.050(7) -0.005(7) 0.039(6)
C1 0.059(6) 0.207(13) 0.215(14) 0.020(10) 0.002(7) 0.008(7)
C2 0.085(9) 0.294(19) 0.193(15) 0.065(14) 0.018(9) -0.010(10)
C3 0.086(8) 0.293(18) 0.148(11) 0.034(12) -0.006(8) -0.037(10)
C4 0.069(6) 0.204(13) 0.169(11) 0.050(9) 0.008(7) -0.004(7)
C5 0.080(6) 0.113(7) 0.125(8) 0.032(6) -0.009(6) -0.010(5)
C6 0.069(5) 0.075(5) 0.131(8) 0.043(5) 0.004(5) 0.005(4)
C7 0.077(6) 0.101(6) 0.116(7) 0.045(5) 0.027(5) 0.032(5)
C8 0.062(5) 0.088(5) 0.131(7) 0.040(5) 0.001(5) 0.012(4)
C9 0.078(5) 0.085(5) 0.101(6) 0.028(4) 0.010(5) 0.033(4)
C10 0.087(6) 0.108(6) 0.096(6) 0.035(5) 0.024(5) 0.021(5)
C11 0.087(6) 0.099(6) 0.113(7) 0.035(5) 0.024(5) 0.027(5)
C12 0.118(9) 0.094(6) 0.098(7) 0.031(5) 0.009(6) 0.027(6)
C13 0.077(7) 0.076(5) 0.160(10) 0.032(6) -0.036(7) 0.000(4)
C14 0.079(7) 0.119(7) 0.163(10) 0.044(7) -0.018(7) 0.024(6)
C15 0.110(9) 0.144(10) 0.174(12) 0.040(9) -0.051(9) -0.012(7)
C16 0.131(10) 0.135(9) 0.150(10) 0.036(7) -0.048(8) -0.001(8)
C17 0.115(10) 0.195(12) 0.162(12) 0.074(10) -0.054(9) 0.014(9)
C18 0.096(8) 0.156(10) 0.220(14) 0.072(10) -0.072(9) -0.013(7)
C19 0.031(4) 0.202(12) 0.211(13) 0.085(10) 0.012(5) -0.012(5)
C20 0.075(7) 0.297(19) 0.158(12) 0.072(12) -0.003(7) -0.013(9)
C21 0.056(6) 0.309(17) 0.143(10) 0.079(10) 0.007(6) -0.006(8)
C22 0.068(6) 0.210(12) 0.130(8) 0.049(8) 0.007(5) 0.013(7)
C23 0.064(5) 0.130(7) 0.113(7) 0.028(5) 0.016(5) 0.009(5)
C24 0.061(4) 0.070(4) 0.106(6) 0.034(4) 0.014(4) 0.009(3)
C25 0.063(4) 0.083(4) 0.079(5) 0.026(4) 0.004(4) 0.012(4)
C26 0.053(4) 0.069(4) 0.090(5) 0.037(3) -0.001(3) 0.000(3)
C27 0.058(4) 0.085(4) 0.079(5) 0.032(3) -0.006(3) 0.014(3)
C28 0.063(4) 0.113(6) 0.083(5) 0.048(4) 0.016(3) 0.013(4)
C29 0.070(5) 0.083(5) 0.098(6) 0.038(4) 0.005(4) -0.001(4)
C30 0.062(5) 0.084(5) 0.111(7) 0.044(4) -0.021(4) -0.003(4)
C31 0.053(4) 0.063(4) 0.105(6) 0.031(4) -0.004(4) 0.001(3)
C32 0.068(5) 0.086(5) 0.130(8) 0.027(5) -0.022(5) 0.001(4)
C33 0.091(6) 0.107(6) 0.099(6) 0.032(5) -0.006(5) 0.016(5)
C34 0.104(8) 0.137(8) 0.132(8) 0.068(6) -0.028(6) -0.024(6)
C35 0.106(8) 0.122(8) 0.146(10) 0.049(7) -0.045(7) -0.009(6)
C36 0.058(5) 0.115(7) 0.142(8) 0.032(6) -0.043(5) -0.029(5)
C37 0.047(4) 0.189(10) 0.162(9) 0.108(8) -0.015(5) 0.000(6)
C38 0.055(6) 0.299(18) 0.198(13) 0.129(13) 0.018(7) 0.050(9)
C39 0.065(6) 0.255(16) 0.200(13) 0.066(11) 0.021(7) 0.063(8)
C40 0.090(7) 0.250(14) 0.104(7) 0.067(8) -0.001(6) 0.022(8)
C41 0.041(4) 0.202(10) 0.114(7) 0.090(7) 0.016(4) 0.033(5)
C42 0.068(4) 0.090(5) 0.090(5) 0.043(4) 0.010(4) 0.014(4)
C43 0.068(4) 0.082(5) 0.091(5) 0.039(4) 0.005(4) 0.018(4)
C44 0.049(4) 0.074(4) 0.076(4) 0.033(3) 0.014(3) 0.009(3)
C45 0.081(5) 0.067(4) 0.091(5) 0.038(4) 0.014(4) 0.020(4)
C46 0.064(4) 0.073(4) 0.092(5) 0.035(4) 0.005(4) 0.011(3)
C47 0.075(4) 0.068(4) 0.068(4) 0.032(3) 0.005(3) 0.019(3)
C48 0.063(4) 0.070(4) 0.091(5) 0.037(4) 0.005(3) 0.013(3)
C49 0.056(4) 0.099(5) 0.086(5) 0.050(4) -0.011(4) -0.001(4)
C50 0.069(5) 0.131(7) 0.095(6) 0.049(5) -0.003(4) 0.010(5)
C51 0.066(5) 0.141(8) 0.137(8) 0.076(7) -0.003(5) 0.022(5)
C52 0.089(7) 0.139(8) 0.118(7) 0.048(6) -0.024(5) 0.016(6)
C53 0.097(7) 0.148(9) 0.147(9) 0.071(8) -0.052(7) -0.007(7)
C54 0.065(5) 0.145(8) 0.121(7) 0.057(6) -0.032(5) 0.011(5)
C55 0.086(7) 0.227(13) 0.122(9) 0.089(9) -0.021(6) -0.038(8)
C56 0.080(7) 0.292(18) 0.130(10) 0.062(11) 0.020(7) 0.004(9)
C57 0.091(8) 0.270(16) 0.158(11) 0.082(11) 0.018(7) 0.052(9)
C58 0.070(7) 0.292(17) 0.159(11) 0.074(11) 0.010(7) 0.026(9)
C59 0.075(6) 0.149(8) 0.122(8) 0.060(7) 0.004(5) -0.009(6)
C60 0.068(6) 0.161(10) 0.140(9) 0.099(8) -0.011(6) -0.013(6)
C61 0.071(5) 0.095(5) 0.112(6) 0.059(5) 0.014(5) 0.020(5)
C62 0.084(5) 0.084(5) 0.091(5) 0.045(4) 0.006(4) 0.012(4)
C63 0.104(6) 0.098(6) 0.092(6) 0.057(5) 0.025(5) 0.040(5)
C64 0.081(5) 0.092(5) 0.098(6) 0.055(4) 0.008(4) 0.013(4)
C65 0.087(5) 0.088(5) 0.085(5) 0.053(4) -0.008(4) -0.001(4)
C66 0.093(6) 0.078(5) 0.083(5) 0.043(4) 0.010(4) 0.011(4)
C67 0.076(5) 0.114(7) 0.098(6) 0.067(5) 0.009(4) 0.033(5)
C68 0.061(4) 0.135(7) 0.114(7) 0.079(6) 0.013(4) 0.025(5)
C69 0.095(6) 0.125(7) 0.088(6) 0.041(5) 0.011(5) 0.004(5)
C70 0.081(6) 0.126(7) 0.139(8) 0.061(6) 0.001(6) 0.015(6)
C71 0.094(7) 0.151(9) 0.139(9) 0.076(7) -0.033(6) -0.022(7)
C72 0.068(5) 0.180(11) 0.131(8) 0.069(8) -0.009(5) 0.009(6)
C73 0.157(12) 0.176(12) 0.174(12) 0.094(10) 0.035(9) -0.004(9)
C74 0.186(14) 0.129(10) 0.273(18) 0.105(11) 0.049(13) -0.006(10)
C75 0.161(12) 0.170(13) 0.244(16) 0.125(12) 0.045(11) 0.007(10)
C76 0.170(12) 0.172(12) 0.158(11) 0.093(9) 0.002(9) 0.015(9)
C77 0.110(8) 0.128(8) 0.143(9) 0.080(7) 0.024(6) 0.004(6)
C78 0.092(7) 0.150(9) 0.094(6) 0.075(6) -0.001(5) -0.013(6)
C79 0.100(7) 0.161(10) 0.082(6) 0.048(6) 0.019(5) 0.026(7)
C80 0.057(4) 0.128(7) 0.098(6) 0.043(5) 0.003(4) -0.019(5)
C81 0.090(6) 0.168(10) 0.137(8) 0.109(8) 0.021(6) 0.030(6)
C82 0.090(6) 0.161(9) 0.115(7) 0.074(7) 0.033(5) 0.023(6)
C83 0.078(5) 0.107(6) 0.099(6) 0.051(5) 0.008(4) -0.003(5)
C84 0.088(6) 0.113(7) 0.118(7) 0.038(6) 0.030(5) 0.020(5)
C85 0.076(6) 0.129(8) 0.132(8) 0.056(6) -0.021(6) 0.006(6)
C86 0.077(5) 0.106(7) 0.111(7) 0.035(5) 0.002(5) 0.017(5)
C87 0.167(12) 0.155(11) 0.178(12) 0.092(9) 0.004(10) 0.016(10)
C88 0.222(16) 0.109(9) 0.191(14) 0.044(9) 0.036(12) 0.052(9)
C89 0.202(16) 0.160(13) 0.184(15) 0.079(11) 0.007(12) 0.042(12)
C90 0.138(11) 0.136(10) 0.205(14) 0.084(10) -0.065(10) -0.045(9)
C91 0.117(7) 0.094(6) 0.167(9) 0.079(6) 0.025(7) 0.011(5)
C92 0.142(9) 0.107(7) 0.231(13) 0.112(8) 0.055(9) 0.023(7)
C93 0.158(10) 0.125(8) 0.209(12) 0.094(8) 0.083(9) 0.016(8)
C94 0.144(9) 0.098(6) 0.168(10) 0.075(6) 0.043(8) 0.023(6)
C95 0.099(6) 0.092(6) 0.123(7) 0.058(5) -0.007(5) -0.011(5)
C96 0.083(5) 0.069(4) 0.096(5) 0.041(4) 0.014(4) 0.013(4)
C97 0.085(5) 0.093(5) 0.110(6) 0.059(5) 0.026(5) 0.016(4)
C98 0.047(3) 0.086(5) 0.081(4) 0.042(4) 0.000(3) 0.004(3)
C99 0.056(4) 0.111(6) 0.089(5) 0.052(4) 0.007(3) 0.028(4)
C100 0.072(5) 0.096(5) 0.096(5) 0.043(4) 0.016(4) -0.003(4)
C101 0.050(4) 0.143(8) 0.110(6) 0.075(5) 0.011(4) 0.012(4)
C102 0.068(4) 0.094(5) 0.108(6) 0.059(4) 0.020(4) 0.016(4)
C103 0.057(4) 0.085(5) 0.105(6) 0.053(4) 0.000(4) -0.001(4)
C104 0.097(6) 0.083(5) 0.094(5) 0.040(4) 0.004(4) 0.022(4)
C105 0.124(8) 0.098(6) 0.138(8) 0.056(6) 0.018(6) 0.016(6)
C106 0.139(9) 0.110(7) 0.161(10) 0.069(7) 0.062(8) 0.031(6)
C107 0.099(7) 0.109(7) 0.185(10) 0.078(7) 0.017(7) 0.036(6)
C108 0.100(7) 0.091(6) 0.171(9) 0.071(6) 0.007(6) 0.014(5)
C109 0.120(9) 0.116(8) 0.217(14) 0.086(9) -0.021(9) 0.012(7)
C110 0.188(13) 0.146(11) 0.218(15) 0.128(11) 0.037(11) 0.018(10)
C111 0.213(14) 0.142(10) 0.153(11) 0.092(9) 0.024(10) -0.003(10)
C112 0.172(11) 0.125(8) 0.135(9) 0.079(7) 0.033(8) 0.029(7)
C113 0.089(6) 0.107(7) 0.186(11) 0.090(7) 0.025(6) 0.024(5)
C114 0.044(4) 0.081(5) 0.135(8) 0.028(5) 0.000(4) -0.014(4)
C115 0.054(4) 0.089(5) 0.097(6) 0.040(4) 0.010(3) -0.012(4)
C116 0.042(3) 0.113(6) 0.086(5) 0.049(5) -0.012(3) -0.013(4)
C117 0.043(3) 0.102(5) 0.076(5) 0.037(4) -0.006(3) 0.001(3)
C118 0.058(4) 0.079(5) 0.079(5) 0.024(4) 0.009(3) 0.008(3)
C119 0.052(4) 0.112(6) 0.101(6) 0.051(5) 0.003(4) 0.003(4)
C120 0.049(4) 0.116(6) 0.087(6) 0.044(5) 0.006(3) 0.009(4)
C121 0.056(4) 0.101(5) 0.084(5) 0.042(5) 0.007(3) 0.029(4)
C122 0.084(5) 0.088(5) 0.098(6) 0.038(5) 0.018(4) 0.023(4)
C123 0.115(7) 0.115(7) 0.110(7) 0.040(6) 0.020(5) 0.023(6)
C124 0.139(9) 0.095(7) 0.153(11) 0.018(7) 0.004(8) 0.015(6)
C125 0.158(10) 0.097(7) 0.127(9) 0.048(7) 0.003(7) 0.012(6)
C126 0.090(6) 0.098(6) 0.117(7) 0.045(5) -0.031(5) -0.005(5)
C127 0.122(12) 0.30(2) 0.37(3) 0.22(2) 0.031(16) 0.046(13)
C128 0.177(15) 0.29(2) 0.36(3) 0.24(2) 0.03(2) 0.070(16)
C129 0.186(15) 0.31(2) 0.25(2) 0.196(18) 0.026(15) 0.020(17)
C130 0.171(13) 0.271(18) 0.258(18) 0.208(16) -0.007(13) 0.004(12)
C131 0.088(7) 0.168(12) 0.254(18) 0.140(13) -0.010(9) 0.010(9)
C132 0.092(7) 0.132(9) 0.123(9) 0.028(8) -0.004(6) -0.001(6)
C133 0.053(4) 0.120(8) 0.120(8) 0.045(6) -0.011(4) -0.014(5)
C134 0.069(5) 0.113(7) 0.125(7) 0.069(6) -0.015(4) -0.011(5)
C135 0.049(4) 0.119(7) 0.098(6) 0.046(5) -0.005(4) -0.006(4)
C136 0.059(5) 0.137(8) 0.091(6) 0.040(6) 0.006(4) 0.000(5)
C137 0.062(5) 0.099(6) 0.106(7) 0.038(5) -0.014(4) 0.006(4)
C138 0.068(5) 0.171(10) 0.071(5) 0.058(6) 0.013(4) 0.045(5)
C139 0.057(5) 0.111(7) 0.142(10) 0.033(7) 0.003(5) 0.026(5)
C140 0.068(5) 0.118(7) 0.102(7) 0.039(6) 0.003(4) 0.018(5)
C141 0.119(9) 0.146(10) 0.146(10) 0.051(8) 0.029(7) 0.011(8)
C142 0.149(11) 0.133(11) 0.154(12) 0.005(9) 0.031(9) 0.015(9)
C143 0.165(12) 0.113(9) 0.220(17) 0.070(11) 0.021(12) 0.042(8)
C144 0.111(8) 0.145(10) 0.173(12) 0.061(9) 0.034(8) 0.011(8)

loop_
_atom_type_symbol
_atom_type_description
_atom_type_scat_dispersion_real
_atom_type_scat_dispersion_imag
_atom_type_scat_source
C C 0.0033 0.0016 'International Tables Vol C Tables 4.2.6.8 and 6.1.1.4'
H H 0.0000 0.0000 'International Tables Vol C Tables 4.2.6.8 and 6.1.1.4'
N N 0.0061 0.0033 'International Tables Vol C Tables 4.2.6.8 and 6.1.1.4'
Ni Ni 0.3393 1.1124 'International Tables Vol C Tables 4.2.6.8 and 6.1.1.4'
O O 0.0106 0.0060 'International Tables Vol C Tables 4.2.6.8 and 6.1.1.4'

loop_
_geom_angle_atom_site_label_1
_geom_angle_atom_site_label_2
_geom_angle_atom_site_label_3
_geom_angle
O37 N82 O36 132(2)
O37 N82 O35 119(2)
O36 N82 O35 109.1(16)
O40 N83 O39 125.1(17)
O40 N83 O38 121.2(15)
O39 N83 O38 111.3(13)
N1 Ni1 N41 177.6(4)
N1 Ni1 O1 81.4(3)
N41 Ni1 O1 99.3(3)
N1 Ni1 O17 90.1(4)
N41 Ni1 O17 89.4(4)
O1 Ni1 O17 170.7(4)
N1 Ni1 O18 89.0(4)
N41 Ni1 O18 93.3(4)
O1 Ni1 O18 90.1(3)
O17 Ni1 O18 86.3(4)
N1 Ni1 O9 98.1(3)
N41 Ni1 O9 79.5(4)
O1 Ni1 O9 91.4(2)
O17 Ni1 O9 93.3(3)
O18 Ni1 O9 172.8(3)
N3 Ni2 N51 174.6(3)
N3 Ni2 O19 90.4(3)
N51 Ni2 O19 91.5(3)
N3 Ni2 O11 96.8(2)
N51 Ni2 O11 81.5(3)
O19 Ni2 O11 172.8(3)
N3 Ni2 O1 76.1(3)
N51 Ni2 O1 108.9(3)
O19 Ni2 O1 89.1(2)
O11 Ni2 O1 91.6(2)
N3 Ni2 N5 76.0(3)
N51 Ni2 N5 98.9(3)
O19 Ni2 N5 91.4(3)
O11 Ni2 N5 91.4(2)
O1 Ni2 N5 152.1(3)
N8 Ni3 N61 171.3(3)
N8 Ni3 O13 96.3(3)
N61 Ni3 O13 80.4(3)
N8 Ni3 O20 92.8(3)
N61 Ni3 O20 90.7(3)
O13 Ni3 O20 170.8(3)
N8 Ni3 O2 76.5(3)
N61 Ni3 O2 111.4(3)
O13 Ni3 O2 90.9(2)
O20 Ni3 O2 90.3(3)
N8 Ni3 N6 75.9(3)
N61 Ni3 N6 96.2(3)
O13 Ni3 N6 92.8(2)
O20 Ni3 N6 90.4(3)
O2 Ni3 N6 152.4(4)
N71 Ni4 O22 93.2(5)
N71 Ni4 O21 94.5(6)
O22 Ni4 O21 88.8(4)
N71 Ni4 O2 95.4(4)
O22 Ni4 O2 171.2(4)
O21 Ni4 O2 88.7(3)
N71 Ni4 N10 173.7(4)
O22 Ni4 N10 92.2(4)
O21 Ni4 N10 88.7(5)
O2 Ni4 N10 79.3(4)
N71 Ni4 O15 79.6(5)
O22 Ni4 O15 91.6(3)
O21 Ni4 O15 174.1(4)
O2 Ni4 O15 91.8(3)
N10 Ni4 O15 97.2(3)
N43 Ni5 N11 173.1(4)
N43 Ni5 O23 92.1(3)
N11 Ni5 O23 91.8(3)
N43 Ni5 O3 96.0(3)
N11 Ni5 O3 80.2(3)
O23 Ni5 O3 171.9(3)
N43 Ni5 O9 75.1(4)
N11 Ni5 O9 110.7(3)
O23 Ni5 O9 89.1(2)
O3 Ni5 O9 92.7(2)
N43 Ni5 N45 77.3(3)
N11 Ni5 N45 96.8(3)
O23 Ni5 N45 91.3(3)
O3 Ni5 N45 90.7(2)
O9 Ni5 N45 152.5(3)
N53 Ni6 N13 171.3(3)
N53 Ni6 O11 74.9(3)
N13 Ni6 O11 111.2(2)
N53 Ni6 O3 111.1(2)
N13 Ni6 O3 75.1(2)
O11 Ni6 O3 95.82(19)
N53 Ni6 N55 77.6(3)
N13 Ni6 N55 96.3(2)
O11 Ni6 N55 152.5(2)
O3 Ni6 N55 91.9(2)
N53 Ni6 N15 97.5(2)
N13 Ni6 N15 76.5(2)
O11 Ni6 N15 92.4(2)
O3 Ni6 N15 151.4(2)
N55 Ni6 N15 93.3(2)
N18 Ni7 N63 169.8(2)
N18 Ni7 N16 76.4(2)
N63 Ni7 N16 97.0(2)
N18 Ni7 O4 76.0(2)
N63 Ni7 O4 110.5(2)
N16 Ni7 O4 152.4(2)
N18 Ni7 O13 110.1(3)
N63 Ni7 O13 77.4(3)
N16 Ni7 O13 90.6(2)
O4 Ni7 O13 97.7(2)
N18 Ni7 N65 97.0(2)
N63 Ni7 N65 75.4(2)
N16 Ni7 N65 92.7(2)
O4 Ni7 N65 91.8(2)
O13 Ni7 N65 152.7(2)
N73 Ni8 N20 170.8(3)
N73 Ni8 O24 92.3(3)
N20 Ni8 O24 92.6(3)
N73 Ni8 O4 95.3(3)
N20 Ni8 O4 80.4(3)
O24 Ni8 O4 171.6(3)
N73 Ni8 O15 76.6(4)
N20 Ni8 O15 111.4(3)
O24 Ni8 O15 87.6(3)
O4 Ni8 O15 90.7(2)
N73 Ni8 N75 76.2(4)
N20 Ni8 N75 95.5(3)
O24 Ni8 N75 96.0(3)
O4 Ni8 N75 89.3(2)
O15 Ni8 N75 152.7(3)
N48 Ni9 N21 173.0(3)
N48 Ni9 O5 95.6(3)
N21 Ni9 O5 79.7(3)
N48 Ni9 O25 90.9(3)
N21 Ni9 O25 93.7(3)
O5 Ni9 O25 173.5(3)
N48 Ni9 N46 77.7(3)
N21 Ni9 N46 97.1(3)
O5 Ni9 N46 90.6(2)
O25 Ni9 N46 90.5(3)
N48 Ni9 O10 76.6(3)
N21 Ni9 O10 108.5(3)
O5 Ni9 O10 90.7(2)
O25 Ni9 O10 91.1(3)
N46 Ni9 O10 154.2(3)
N23 Ni10 N58 170.6(2)
N23 Ni10 O12 112.1(2)
N58 Ni10 O12 75.0(2)
N23 Ni10 O5 74.6(2)
N58 Ni10 O5 111.4(2)
O12 Ni10 O5 96.80(19)
N23 Ni10 N25 76.9(2)
N58 Ni10 N25 97.1(2)
O12 Ni10 N25 92.2(2)
O5 Ni10 N25 151.4(2)
N23 Ni10 N56 96.8(2)
N58 Ni10 N56 76.2(2)
O12 Ni10 N56 151.1(2)
O5 Ni10 N56 92.10(19)
N25 Ni10 N56 93.0(2)
N28 Ni11 N68 168.6(2)
N28 Ni11 O6 75.6(2)
N68 Ni11 O6 111.8(2)
N28 Ni11 O14 113.3(2)
N68 Ni11 O14 75.1(2)
O6 Ni11 O14 97.95(19)
N28 Ni11 N26 76.1(2)
N68 Ni11 N26 96.4(2)
O6 Ni11 N26 151.7(2)
O14 Ni11 N26 91.82(19)
N28 Ni11 N66 95.4(2)
N68 Ni11 N66 76.2(3)
O6 Ni11 N66 90.7(2)
O14 Ni11 N66 151.2(2)
N26 Ni11 N66 93.4(2)
N78 Ni12 N30 171.0(3)
N78 Ni12 O26 90.6(3)
N30 Ni12 O26 93.4(3)
N78 Ni12 O6 95.1(2)
N30 Ni12 O6 80.9(3)
O26 Ni12 O6 174.3(3)
N78 Ni12 O16 76.9(3)
N30 Ni12 O16 111.1(3)
O26 Ni12 O16 90.0(2)
O6 Ni12 O16 91.4(2)
N78 Ni12 N76 74.4(3)
N30 Ni12 N76 97.6(3)
O26 Ni12 N76 88.9(3)
O6 Ni12 N76 92.5(2)
O16 Ni12 N76 151.3(3)
N50 Ni13 N31 176.7(3)
N50 Ni13 O27 90.4(4)
N31 Ni13 O27 92.1(4)
N50 Ni13 O7 96.0(3)
N31 Ni13 O7 81.6(3)
O27 Ni13 O7 173.6(4)
N50 Ni13 O10 81.6(4)
N31 Ni13 O10 96.3(3)
O27 Ni13 O10 89.0(3)
O7 Ni13 O10 92.5(2)
N50 Ni13 O28 93.2(4)
N31 Ni13 O28 89.0(4)
O27 Ni13 O28 88.0(4)
O7 Ni13 O28 91.0(3)
O10 Ni13 O28 174.0(4)
N33 Ni14 N60 173.2(3)
N33 Ni14 O29 91.2(3)
N60 Ni14 O29 92.8(3)
N33 Ni14 O12 95.0(2)
N60 Ni14 O12 81.0(3)
O29 Ni14 O12 173.8(2)
N33 Ni14 O7 77.9(3)
N60 Ni14 O7 107.5(3)
O29 Ni14 O7 90.3(2)
O12 Ni14 O7 91.2(2)
N33 Ni14 N35 76.3(3)
N60 Ni14 N35 98.2(3)
O29 Ni14 N35 89.8(2)
O12 Ni14 N35 91.5(2)
O7 Ni14 N35 154.3(3)
N38 Ni15 N70 170.6(3)
N38 Ni15 O14 93.7(2)
N70 Ni15 O14 80.7(2)
N38 Ni15 O8 77.3(3)
N70 Ni15 O8 110.1(3)
O14 Ni15 O8 91.2(2)
N38 Ni15 O30 88.3(3)
N70 Ni15 O30 97.0(3)
O14 Ni15 O30 177.1(2)
O8 Ni15 O30 91.4(2)
N38 Ni15 N36 77.3(3)
N70 Ni15 N36 95.2(3)
O14 Ni15 N36 90.9(2)
O8 Ni15 N36 154.6(3)
O30 Ni15 N36 87.5(2)
N80 Ni16 N40 174.0(3)
N80 Ni16 O8 95.5(3)
N40 Ni16 O8 80.5(3)
N80 Ni16 O16 79.2(4)
N40 Ni16 O16 96.4(3)
O8 Ni16 O16 92.4(2)
N80 Ni16 O31 94.1(4)
N40 Ni16 O31 90.5(3)
O8 Ni16 O31 91.5(3)
O16 Ni16 O31 172.5(3)
N80 Ni16 O32 88.6(3)
N40 Ni16 O32 95.4(3)
O8 Ni16 O32 175.9(3)
O16 Ni16 O32 88.0(3)
O31 Ni16 O32 88.5(3)
C6 O1 Ni1 111.3(5)
C6 O1 Ni2 108.6(6)
Ni1 O1 Ni2 140.0(4)
C13 O2 Ni4 112.5(6)
C13 O2 Ni3 107.2(6)
Ni4 O2 Ni3 140.1(5)
C24 O3 Ni5 113.4(5)
C24 O3 Ni6 108.4(5)
Ni5 O3 Ni6 137.4(3)
C31 O4 Ni8 111.4(4)
C31 O4 Ni7 109.2(4)
Ni8 O4 Ni7 139.3(3)
C42 O5 Ni9 112.6(4)
C42 O5 Ni10 110.0(5)
Ni9 O5 Ni10 136.7(3)
C49 O6 Ni12 112.4(4)
C49 O6 Ni11 109.2(4)
Ni12 O6 Ni11 137.8(3)
C60 O7 Ni13 110.5(6)
C60 O7 Ni14 106.7(6)
Ni13 O7 Ni14 142.2(4)
C67 O8 Ni16 109.5(5)
C67 O8 Ni15 108.6(5)
Ni16 O8 Ni15 140.9(4)
C78 O9 Ni1 114.7(7)
C78 O9 Ni5 107.3(7)
Ni1 O9 Ni5 137.8(4)
C85 O10 Ni13 109.7(6)
C85 O10 Ni9 109.6(6)
Ni13 O10 Ni9 140.5(4)
C96 O11 Ni2 114.0(4)
C96 O11 Ni6 108.0(4)
Ni2 O11 Ni6 137.8(3)
C103 O12 Ni14 110.6(4)
C103 O12 Ni10 110.9(4)
Ni14 O12 Ni10 138.0(3)
C114 O13 Ni3 114.1(5)
C114 O13 Ni7 106.2(5)
Ni3 O13 Ni7 139.1(3)
C121 O14 Ni15 113.0(5)
C121 O14 Ni11 108.7(5)
Ni15 O14 Ni11 137.6(3)
C132 O15 Ni4 109.7(7)
C132 O15 Ni8 110.6(8)
Ni4 O15 Ni8 139.6(4)
C139 O16 Ni16 112.1(7)
C139 O16 Ni12 107.5(7)
Ni16 O16 Ni12 139.9(3)
N81 O30 Ni15 123.0(6)
C5 N1 C1 120.2(10)
C5 N1 Ni1 113.9(7)
C1 N1 Ni1 124.9(10)
C6 N2 N3 110.8(8)
C7 N3 N2 118.0(8)
C7 N3 Ni2 122.0(7)
N2 N3 Ni2 119.9(6)
C7 N4 H4A 120.0
C7 N4 H4B 120.0
H4A N4 H4B 120.0
C9 N5 C8 122.5(8)
C9 N5 Ni2 111.3(6)
C8 N5 Ni2 126.0(7)
C11 N6 C8 122.0(8)
C11 N6 Ni3 110.6(6)
C8 N6 Ni3 127.1(7)
C12 N7 H7A 120.0
C12 N7 H7B 120.0
H7A N7 H7B 120.0
C12 N8 N9 114.7(9)
C12 N8 Ni3 123.4(7)
N9 N8 Ni3 121.8(6)
C13 N9 N8 105.3(8)
C14 N10 C18 119.3(12)
C14 N10 Ni4 115.0(8)
C18 N10 Ni4 125.4(10)
C19 N11 C23 120.5(9)
C19 N11 Ni5 126.3(8)
C23 N11 Ni5 112.1(6)
C24 N12 N13 110.3(6)
C25 N13 N12 119.3(6)
C25 N13 Ni6 121.1(5)
N12 N13 Ni6 118.8(5)
C25 N14 H14A 120.0
C25 N14 H14B 120.0
H14A N14 H14B 120.0
C27 N15 C26 118.4(6)
C27 N15 Ni6 111.7(4)
C26 N15 Ni6 129.6(5)
C26 N16 C29 116.6(6)
C26 N16 Ni7 130.9(5)
C29 N16 Ni7 112.5(5)
C30 N17 H17A 120.0
C30 N17 H17B 120.0
H17A N17 H17B 120.0
C30 N18 N19 111.1(7)
C30 N18 Ni7 125.7(5)
N19 N18 Ni7 122.3(5)
C31 N19 N18 106.8(7)
C32 N20 C36 119.4(10)
C32 N20 Ni8 114.1(7)
C36 N20 Ni8 125.9(7)
C41 N21 C37 120.4(8)
C41 N21 Ni9 113.5(5)
C37 N21 Ni9 125.7(8)
C42 N22 N23 109.0(6)
C43 N23 N22 116.8(6)
C43 N23 Ni10 120.8(5)
N22 N23 Ni10 121.2(5)
C43 N24 H24A 120.0
C43 N24 H24B 120.0
H24A N24 H24B 120.0
C44 N25 C45 117.1(7)
C44 N25 Ni10 130.8(5)
C45 N25 Ni10 111.5(5)
C44 N26 C47 116.3(6)
C44 N26 Ni11 132.1(5)
C47 N26 Ni11 111.2(4)
C48 N27 H27A 120.0
C48 N27 H27B 120.0
H27A N27 H27B 120.0
C48 N28 N29 113.8(6)
C48 N28 Ni11 124.7(5)
N29 N28 Ni11 120.4(5)
C49 N29 N28 109.6(6)
C50 N30 C54 119.2(8)
C50 N30 Ni12 110.9(6)
C54 N30 Ni12 129.1(7)
C59 N31 C55 118.9(10)
C59 N31 Ni13 113.0(7)
C55 N31 Ni13 127.6(9)
N33 N32 C60 109.0(8)
C61 N33 N32 119.8(7)
C61 N33 Ni14 121.3(5)
N32 N33 Ni14 118.9(6)
C61 N34 H34A 120.0
C61 N34 H34B 120.0
H34A N34 H34B 120.0
C62 N35 C63 120.2(7)
C62 N35 Ni14 129.6(6)
C63 N35 Ni14 109.8(5)
C62 N36 C65 116.8(7)
C62 N36 Ni15 132.4(6)
C65 N36 Ni15 110.5(5)
C66 N37 H37A 120.0
C66 N37 H37B 120.0
H37A N37 H37B 120.0
C66 N38 N39 119.1(7)
C66 N38 Ni15 122.5(6)
N39 N38 Ni15 118.4(5)
C67 N39 N38 110.0(8)
C68 N40 C72 119.9(9)
C68 N40 Ni16 114.3(6)
C72 N40 Ni16 125.8(7)
C73 N41 C77 122.7(11)
C73 N41 Ni1 124.9(10)
C77 N41 Ni1 111.8(7)
C78 N42 N43 109.0(9)
C79 N43 N42 113.4(10)
C79 N43 Ni5 123.0(7)
N42 N43 Ni5 122.8(8)
C79 N44 H44A 120.0
C79 N44 H44B 120.0
H44A N44 H44B 120.0
C80 N45 C81 115.5(9)
C80 N45 Ni5 133.6(7)
C81 N45 Ni5 110.9(7)
C80 N46 C83 116.1(8)
C80 N46 Ni9 133.1(6)
C83 N46 Ni9 110.8(6)
C84 N47 H47A 120.0
C84 N47 H47B 120.0
H47A N47 H47B 120.0
C84 N48 N49 115.6(8)
C84 N48 Ni9 122.0(7)
N49 N48 Ni9 122.2(6)
N48 N49 C85 109.3(8)
C86 N50 C90 115.8(12)
C86 N50 Ni13 112.6(6)
C90 N50 Ni13 130.9(11)
C91 N51 C95 114.7(9)
C91 N51 Ni2 131.9(8)
C95 N51 Ni2 113.4(6)
C96 N52 N53 107.5(6)
C97 N53 N52 119.6(6)
C97 N53 Ni6 118.5(5)
N52 N53 Ni6 121.6(6)
C97 N54 H54A 120.0
C97 N54 H54B 120.0
H54A N54 H54B 120.0
C98 N55 C99 118.5(7)
C98 N55 Ni6 129.9(5)
C99 N55 Ni6 111.3(5)
C101 N56 C98 119.2(7)
C101 N56 Ni10 111.4(5)
C98 N56 Ni10 129.0(5)
C102 N57 H57A 120.0
C102 N57 H57B 120.0
H57A N57 H57B 120.0
C102 N58 N59 118.6(6)
C102 N58 Ni10 119.4(5)
N59 N58 Ni10 120.2(5)
C103 N59 N58 110.1(6)
C108 N60 C104 119.8(8)
C108 N60 Ni14 127.9(7)
C104 N60 Ni14 112.1(5)
C113 N61 C109 120.2(10)
C113 N61 Ni3 113.1(7)
C109 N61 Ni3 125.9(9)
C114 N62 N63 109.4(8)
C115 N63 N62 116.2(7)
C115 N63 Ni7 124.1(5)
N62 N63 Ni7 117.1(6)
C115 N64 H64A 120.0
C115 N64 H64B 120.0
H64A N64 H64B 120.0
C116 N65 C117 117.9(7)
C116 N65 Ni7 130.7(5)
C117 N65 Ni7 111.1(5)
C116 N66 C119 117.1(7)
C116 N66 Ni11 130.3(5)
C119 N66 Ni11 112.5(5)
C120 N67 H67A 120.0
C120 N67 H67B 120.0
H67A N67 H67B 120.0
C120 N68 N69 118.2(6)
C120 N68 Ni11 122.5(6)
N69 N68 Ni11 118.6(5)
C121 N69 N68 109.6(6)
C122 N70 C126 115.2(7)
C122 N70 Ni15 113.9(5)
C126 N70 Ni15 129.4(6)
C127 N71 C131 119.3(19)
C127 N71 Ni4 126.9(18)
C131 N71 Ni4 113.8(11)
C132 N72 N73 110.4(10)
C133 N73 N72 116.2(10)
C133 N73 Ni8 124.6(8)
N72 N73 Ni8 119.3(8)
C133 N74 H74A 120.0
C133 N74 H74B 120.0
H74A N74 H74B 120.0
C134 N75 C135 115.5(9)
C134 N75 Ni8 132.5(8)
C135 N75 Ni8 111.9(6)
C134 N76 C137 118.1(8)
C134 N76 Ni12 130.4(7)
C137 N76 Ni12 111.3(6)
C138 N77 H77A 120.0
C138 N77 H77B 120.0
H77A N77 H77B 120.0
C138 N78 N79 117.2(9)
C138 N78 Ni12 124.3(8)
N79 N78 Ni12 118.2(7)
C139 N79 N78 110.5(9)
C140 N80 C144 116.7(10)
C140 N80 Ni16 116.6(7)
C144 N80 Ni16 126.6(9)
O33 N81 O34 120.3(7)
O33 N81 O30 119.7(9)
O34 N81 O30 119.9(8)
O42 N84 O43 122.0(19)
O42 N84 O41 128.7(17)
O43 N84 O41 109.3(17)
N1 C1 C2 115.7(13)
N1 C1 H1 122.2
C2 C1 H1 122.2
C3 C2 C1 122.8(13)
C3 C2 H2 118.6
C1 C2 H2 118.6
C2 C3 C4 120.2(14)
C2 C3 H3 119.9
C4 C3 H3 119.9
C5 C4 C3 116.9(13)
C5 C4 H4 121.6
C3 C4 H4 121.6
N1 C5 C4 124.0(10)
N1 C5 C6 115.2(10)
C4 C5 C6 120.8(11)
N2 C6 O1 124.4(8)
N2 C6 C5 117.8(10)
O1 C6 C5 117.7(10)
N3 C7 N4 126.8(9)
N3 C7 C9 113.7(9)
N4 C7 C9 119.4(9)
N6 C8 N5 119.5(9)
N6 C8 H8 120.3
N5 C8 H8 120.3
N5 C9 C10 119.0(9)
N5 C9 C7 117.0(8)
C10 C9 C7 123.7(10)
C9 C10 C11 120.2(9)
C9 C10 H10 119.9
C11 C10 H10 119.9
N6 C11 C10 116.7(9)
N6 C11 C12 118.4(9)
C10 C11 C12 124.9(10)
N8 C12 N7 129.1(10)
N8 C12 C11 111.6(10)
N7 C12 C11 119.3(10)
O2 C13 N9 129.2(8)
O2 C13 C14 121.4(11)
N9 C13 C14 109.4(13)
C15 C14 N10 116.8(10)
C15 C14 C13 131.5(13)
N10 C14 C13 111.6(13)
C14 C15 C16 128.7(15)
C14 C15 H15 115.6
C16 C15 H15 115.6
C15 C16 C17 116.1(14)
C15 C16 H16 122.0
C17 C16 H16 122.0
C18 C17 C16 117.2(10)
C18 C17 H17 121.4
C16 C17 H17 121.4
C17 C18 N10 121.7(14)
C17 C18 H18 119.1
N10 C18 H18 119.1
N11 C19 C20 122.8(12)
N11 C19 H19 118.6
C20 C19 H19 118.6
C19 C20 C21 119.8(11)
C19 C20 H20 120.1
C21 C20 H20 120.1
C20 C21 C22 117.5(11)
C20 C21 H21 121.2
C22 C21 H21 121.2
C23 C22 C21 119.0(11)
C23 C22 H22 120.5
C21 C22 H22 120.5
N11 C23 C22 120.1(8)
N11 C23 C24 117.1(9)
C22 C23 C24 122.8(10)
N12 C24 O3 127.1(7)
N12 C24 C23 116.6(8)
O3 C24 C23 116.1(8)
N13 C25 N14 124.2(7)
N13 C25 C27 113.3(7)
N14 C25 C27 122.3(7)
N16 C26 N15 126.1(7)
N16 C26 H26 116.9
N15 C26 H26 116.9
N15 C27 C28 120.6(7)
N15 C27 C25 116.7(6)
C28 C27 C25 122.7(7)
C29 C28 C27 115.8(7)
C29 C28 H28 122.1
C27 C28 H28 122.1
N16 C29 C28 122.4(7)
N16 C29 C30 117.0(7)
C28 C29 C30 120.6(8)
N17 C30 N18 128.4(7)
N17 C30 C29 123.8(8)
N18 C30 C29 107.8(8)
O4 C31 N19 125.5(6)
O4 C31 C32 118.0(7)
N19 C31 C32 116.5(9)
N20 C32 C33 122.9(8)
N20 C32 C31 115.9(10)
C33 C32 C31 121.1(9)
C32 C33 C34 118.1(9)
C32 C33 H33 121.0
C34 C33 H33 121.0
C35 C34 C33 118.8(10)
C35 C34 H34 120.6
C33 C34 H34 120.6
C36 C35 C34 117.2(9)
C36 C35 H35 121.4
C34 C35 H35 121.4
N20 C36 C35 123.6(10)
N20 C36 H36 118.2
C35 C36 H36 118.2
C38 C37 N21 120.2(11)
C38 C37 H37 119.9
N21 C37 H37 119.9
C37 C38 C39 120.7(9)
C37 C38 H38 119.6
C39 C38 H38 119.6
C40 C39 C38 116.3(11)
C40 C39 H39 121.8
C38 C39 H39 121.8
C39 C40 C41 121.2(11)
C39 C40 H40 119.4
C41 C40 H40 119.4
N21 C41 C40 121.2(7)
N21 C41 C42 116.2(8)
C40 C41 C42 122.5(10)
O5 C42 N22 124.8(7)
O5 C42 C41 117.5(8)
N22 C42 C41 117.6(8)
N23 C43 N24 125.0(7)
N23 C43 C45 113.7(6)
N24 C43 C45 121.2(7)
N26 C44 N25 127.9(6)
N26 C44 H44 116.0
N25 C44 H44 116.0
N25 C45 C46 120.4(7)
N25 C45 C43 116.1(7)
C46 C45 C43 123.4(7)
C45 C46 C47 120.2(7)
C45 C46 H46 119.9
C47 C46 H46 119.9
C46 C47 N26 117.8(6)
C46 C47 C48 126.6(6)
N26 C47 C48 115.6(6)
N28 C48 N27 128.4(7)
N28 C48 C47 111.4(6)
N27 C48 C47 120.2(6)
N29 C49 O6 125.0(6)
N29 C49 C50 119.4(8)
O6 C49 C50 115.6(8)
N30 C50 C51 119.2(7)
N30 C50 C49 118.9(9)
C51 C50 C49 121.8(9)
C52 C51 C50 120.8(9)
C52 C51 H51 119.6
C50 C51 H51 119.6
C51 C52 C53 117.6(10)
C51 C52 H52 121.2
C53 C52 H52 121.2
C54 C53 C52 120.7(9)
C54 C53 H53 119.7
C52 C53 H53 119.7
C53 C54 N30 122.5(10)
C53 C54 H54 118.8
N30 C54 H54 118.8
C56 C55 N31 124.1(12)
C56 C55 H55 117.9
N31 C55 H55 117.9
C55 C56 C57 120.5(11)
C55 C56 H56 119.8
C57 C56 H56 119.8
C58 C57 C56 114.5(12)
C58 C57 H57 122.8
C56 C57 H57 122.8
C59 C58 C57 120.8(13)
C59 C58 H58 119.6
C57 C58 H58 119.6
N31 C59 C58 121.1(9)
N31 C59 C60 111.6(11)
C58 C59 C60 127.2(11)
O7 C60 N32 127.4(9)
O7 C60 C59 122.8(11)
N32 C60 C59 109.8(12)
N33 C61 N34 123.7(7)
N33 C61 C63 117.1(8)
N34 C61 C63 119.3(8)
N35 C62 N36 125.0(8)
N35 C62 H62 117.5
N36 C62 H62 117.5
N35 C63 C64 118.5(8)
N35 C63 C61 115.3(8)
C64 C63 C61 126.2(8)
C65 C64 C63 120.1(8)
C65 C64 H64 119.9
C63 C64 H64 119.9
C64 C65 N36 119.3(7)
C64 C65 C66 126.1(8)
N36 C65 C66 114.6(7)
N38 C66 N37 122.5(8)
N38 C66 C65 115.1(8)
N37 C66 C65 122.4(8)
O8 C67 N39 125.5(8)
O8 C67 C68 120.3(8)
N39 C67 C68 114.0(9)
N40 C68 C69 122.5(8)
N40 C68 C67 114.4(9)
C69 C68 C67 123.1(8)
C68 C69 C70 119.9(10)
C68 C69 H69 120.0
C70 C69 H69 120.0
C71 C70 C69 117.7(10)
C71 C70 H70 121.1
C69 C70 H70 121.1
C72 C71 C70 119.6(9)
C72 C71 H71 120.2
C70 C71 H71 120.2
N40 C72 C71 120.3(10)
N40 C72 H72 119.9
C71 C72 H72 119.9
N41 C73 C74 116.1(13)
N41 C73 H73 121.9
C74 C73 H73 121.9
C75 C74 C73 124.1(13)
C75 C74 H74 117.9
C73 C74 H74 117.9
C74 C75 C76 117.4(15)
C74 C75 H75 121.3
C76 C75 H75 121.3
C77 C76 C75 116.2(13)
C77 C76 H76 121.9
C75 C76 H76 121.9
N41 C77 C76 123.4(10)
N41 C77 C78 121.7(11)
C76 C77 C78 114.9(13)
N42 C78 O9 125.6(10)
N42 C78 C77 122.7(11)
O9 C78 C77 111.6(12)
N43 C79 N44 125.3(12)
N43 C79 C81 114.8(9)
N44 C79 C81 119.7(11)
N46 C80 N45 128.1(9)
N46 C80 H80 116.0
N45 C80 H80 116.0
N45 C81 C82 119.9(9)
N45 C81 C79 113.4(10)
C82 C81 C79 126.7(10)
C83 C82 C81 118.4(9)
C83 C82 H82 120.8
C81 C82 H82 120.8
N46 C83 C82 121.6(9)
N46 C83 C84 115.6(8)
C82 C83 C84 122.3(10)
N48 C84 N47 126.8(10)
N48 C84 C83 113.6(8)
N47 C84 C83 119.5(10)
O10 C85 C86 119.5(11)
O10 C85 N49 122.0(10)
C86 C85 N49 118.4(11)
N50 C86 C87 120.6(11)
N50 C86 C85 115.7(10)
C87 C86 C85 123.6(12)
C86 C87 C88 124.8(14)
C86 C87 H87 117.6
C88 C87 H87 117.6
C89 C88 C87 114.4(14)
C89 C88 H88 122.8
C87 C88 H88 122.8
C88 C89 C90 118.6(14)
C88 C89 H89 120.7
C90 C89 H89 120.7
N50 C90 C89 125.7(15)
N50 C90 H90 117.2
C89 C90 H90 117.2
N51 C91 C92 128.5(10)
N51 C91 H91 115.7
C92 C91 H91 115.7
C91 C92 C93 117.0(9)
C91 C92 H92 121.5
C93 C92 H92 121.5
C94 C93 C92 116.3(11)
C94 C93 H93 121.8
C92 C93 H93 121.8
C93 C94 C95 118.9(11)
C93 C94 H94 120.5
C95 C94 H94 120.5
N51 C95 C94 124.5(8)
N51 C95 C96 115.0(9)
C94 C95 C96 120.5(9)
O11 C96 N52 127.9(7)
O11 C96 C95 115.9(7)
N52 C96 C95 116.1(8)
N53 C97 N54 120.9(7)
N53 C97 C99 116.3(7)
N54 C97 C99 122.7(8)
N55 C98 N56 124.5(7)
N55 C98 H98 117.8
N56 C98 H98 117.8
N55 C99 C100 120.0(7)
N55 C99 C97 115.8(7)
C100 C99 C97 124.1(8)
C99 C100 C101 120.1(8)
C99 C100 H100 120.0
C101 C100 H100 120.0
N56 C101 C100 117.7(8)
N56 C101 C102 116.2(7)
C100 C101 C102 126.0(8)
N58 C102 N57 122.2(7)
N58 C102 C101 115.1(7)
N57 C102 C101 122.5(7)
O12 C103 N59 123.4(7)
O12 C103 C104 117.3(7)
N59 C103 C104 119.3(8)
N60 C104 C105 122.7(8)
N60 C104 C103 118.4(8)
C105 C104 C103 118.9(8)
C104 C105 C106 115.9(9)
C104 C105 H105 122.0
C106 C105 H105 122.0
C107 C106 C105 119.0(10)
C107 C106 H106 120.5
C105 C106 H106 120.5
C106 C107 C108 120.0(9)
C106 C107 H107 120.0
C108 C107 H107 120.0
N60 C108 C107 122.5(10)
N60 C108 H108 118.7
C107 C108 H108 118.7
N61 C109 C110 119.7(12)
N61 C109 H109 120.2
C110 C109 H109 120.2
C111 C110 C109 120.5(11)
C111 C110 H110 119.8
C109 C110 H110 119.8
C112 C111 C110 117.6(12)
C112 C111 H111 121.2
C110 C111 H111 121.2
C111 C112 C113 119.4(11)
C111 C112 H112 120.3
C113 C112 H112 120.3
N61 C113 C112 122.7(9)
N61 C113 C114 117.3(11)
C112 C113 C114 120.0(11)
O13 C114 N62 129.5(9)
O13 C114 C113 114.2(9)
N62 C114 C113 116.3(11)
N64 C115 N63 126.6(8)
N64 C115 C117 123.1(8)
N63 C115 C117 110.2(7)
N66 C116 N65 125.8(7)
N66 C116 H116 117.1
N65 C116 H116 117.1
N65 C117 C118 120.1(7)
N65 C117 C115 117.6(7)
C118 C117 C115 122.3(7)
C117 C118 C119 117.2(7)
C117 C118 H118 121.4
C119 C118 H118 121.4
N66 C119 C118 121.6(8)
N66 C119 C120 115.6(7)
C118 C119 C120 122.7(8)
N68 C120 N67 125.8(8)
N68 C120 C119 112.8(8)
N67 C120 C119 121.4(8)
O14 C121 N69 127.4(8)
O14 C121 C122 117.7(7)
N69 C121 C122 114.8(7)
N70 C122 C123 125.6(8)
N70 C122 C121 113.7(7)
C123 C122 C121 120.6(8)
C122 C123 C124 114.4(10)
C122 C123 H123 122.8
C124 C123 H123 122.8
C125 C124 C123 118.9(10)
C125 C124 H124 120.6
C123 C124 H124 120.6
C126 C125 C124 121.1(10)
C126 C125 H125 119.4
C124 C125 H125 119.4
C125 C126 N70 124.6(9)
C125 C126 H126 117.7
N70 C126 H126 117.7
C128 C127 N71 124(2)
C128 C127 H127 118.0
N71 C127 H127 118.0
C127 C128 C129 127(2)
C127 C128 H128 116.7
C129 C128 H128 116.7
C128 C129 C130 109.7(17)
C128 C129 H129 125.1
C130 C129 H129 125.1
C131 C130 C129 118.2(17)
C131 C130 H130 120.9
C129 C130 H130 120.9
N71 C131 C130 122.1(13)
N71 C131 C132 118.1(17)
C130 C131 C132 119.7(18)
O15 C132 N72 123.1(13)
O15 C132 C131 118.8(13)
N72 C132 C131 118.0(15)
N73 C133 N74 128.9(11)
N73 C133 C135 115.8(10)
N74 C133 C135 115.3(10)
N76 C134 N75 124.7(9)
N76 C134 H134 117.7
N75 C134 H134 117.7
C136 C135 N75 122.3(9)
C136 C135 C133 126.2(9)
N75 C135 C133 111.5(9)
C135 C136 C137 117.4(9)
C135 C136 H136 121.3
C137 C136 H136 121.3
N76 C137 C136 121.8(9)
N76 C137 C138 116.3(9)
C136 C137 C138 121.9(9)
N78 C138 N77 122.0(12)
N78 C138 C137 113.2(9)
N77 C138 C137 124.7(10)
O16 C139 N79 126.7(10)
O16 C139 C140 117.5(11)
N79 C139 C140 115.8(10)
N80 C140 C141 124.0(11)
N80 C140 C139 114.5(10)
C141 C140 C139 121.5(11)
C140 C141 C142 117.8(12)
C140 C141 H141 121.1
C142 C141 H141 121.1
C143 C142 C141 120.2(13)
C143 C142 H142 119.9
C141 C142 H142 119.9
C142 C143 C144 117.8(13)
C142 C143 H143 121.1
C144 C143 H143 121.1
N80 C144 C143 123.4(13)
N80 C144 H144 118.3
C143 C144 H144 118.3

loop_
_geom_bond_atom_site_label_1
_geom_bond_atom_site_label_2
_geom_bond_distance
O35 N82 1.303(18)
O36 N82 1.298(17)
O37 N82 1.270(17)
O38 N83 1.321(17)
O39 N83 1.297(17)
O40 N83 1.275(16)
Ni1 N1 1.989(9)
Ni1 N41 1.998(10)
Ni1 O1 2.052(7)
Ni1 O17 2.069(8)
Ni1 O18 2.091(8)
Ni1 O9 2.099(7)
Ni2 N3 1.951(8)
Ni2 N51 1.995(7)
Ni2 O19 2.049(6)
Ni2 O11 2.052(5)
Ni2 O1 2.142(5)
Ni2 N5 2.174(7)
Ni3 N8 1.933(9)
Ni3 N61 1.991(8)
Ni3 O13 2.023(6)
Ni3 O20 2.052(6)
Ni3 O2 2.141(6)
Ni3 N6 2.176(7)
Ni4 N71 2.012(15)
Ni4 O22 2.055(8)
Ni4 O21 2.056(9)
Ni4 O2 2.066(7)
Ni4 N10 2.067(11)
Ni4 O15 2.080(7)
Ni5 N43 1.888(9)
Ni5 N11 2.005(8)
Ni5 O23 2.046(6)
Ni5 O3 2.062(5)
Ni5 O9 2.135(6)
Ni5 N45 2.192(8)
Ni6 N53 1.978(6)
Ni6 N13 1.988(5)
Ni6 O11 2.121(5)
Ni6 O3 2.134(4)
Ni6 N55 2.161(6)
Ni6 N15 2.170(6)
Ni7 N18 1.909(7)
Ni7 N63 1.985(6)
Ni7 N16 2.125(5)
Ni7 O4 2.133(5)
Ni7 O13 2.149(5)
Ni7 N65 2.187(6)
Ni8 N73 1.935(10)
Ni8 N20 2.015(9)
Ni8 O24 2.033(6)
Ni8 O4 2.040(5)
Ni8 O15 2.152(6)
Ni8 N75 2.198(8)
Ni9 N48 1.945(8)
Ni9 N21 1.990(7)
Ni9 O5 2.048(5)
Ni9 O25 2.074(6)
Ni9 N46 2.148(7)
Ni9 O10 2.160(6)
Ni10 N23 1.972(6)
Ni10 N58 1.973(5)
Ni10 O12 2.108(5)
Ni10 O5 2.136(4)
Ni10 N25 2.152(6)
Ni10 N56 2.165(6)
Ni11 N28 1.946(5)
Ni11 N68 1.998(5)
Ni11 O6 2.128(5)
Ni11 O14 2.146(5)
Ni11 N26 2.155(5)
Ni11 N66 2.156(6)
Ni12 N78 1.943(9)
Ni12 N30 1.997(8)
Ni12 O26 2.037(6)
Ni12 O6 2.054(5)
Ni12 O16 2.152(6)
Ni12 N76 2.205(7)
Ni13 N50 1.951(11)
Ni13 N31 2.029(9)
Ni13 O27 2.036(7)
Ni13 O7 2.051(6)
Ni13 O10 2.054(6)
Ni13 O28 2.062(7)
Ni14 N33 1.954(7)
Ni14 N60 1.994(8)
Ni14 O29 2.063(6)
Ni14 O12 2.084(5)
Ni14 O7 2.141(6)
Ni14 N35 2.204(6)
Ni15 N38 1.938(7)
Ni15 N70 1.986(7)
Ni15 O14 2.050(5)
Ni15 O8 2.128(5)
Ni15 O30 2.146(6)
Ni15 N36 2.161(6)
Ni16 N80 2.002(9)
Ni16 N40 2.033(8)
Ni16 O8 2.087(6)
Ni16 O16 2.103(6)
Ni16 O31 2.105(7)
Ni16 O32 2.106(6)
O1 C6 1.303(11)
O2 C13 1.262(14)
O3 C24 1.280(9)
O4 C31 1.307(9)
O5 C42 1.262(9)
O6 C49 1.297(10)
O7 C60 1.219(14)
O8 C67 1.274(11)
O9 C78 1.317(13)
O10 C85 1.280(13)
O11 C96 1.276(9)
O12 C103 1.295(9)
O13 C114 1.277(11)
O14 C121 1.237(9)
O15 C132 1.294(13)
O16 C139 1.272(12)
O30 N81 1.266(9)
O33 N81 1.199(10)
O34 N81 1.249(10)
O41 N84 1.220(16)
O42 N84 1.036(13)
O43 N84 1.158(16)
N1 C5 1.326(13)
N1 C1 1.368(13)
N2 C6 1.300(12)
N2 N3 1.363(10)
N3 C7 1.245(11)
N4 C7 1.350(12)
N4 H4A 0.8800
N4 H4B 0.8800
N5 C9 1.268(11)
N5 C8 1.359(10)
N6 C11 1.292(12)
N6 C8 1.351(11)
N7 C12 1.318(13)
N7 H7A 0.8800
N7 H7B 0.8800
N8 C12 1.283(13)
N8 N9 1.395(10)
N9 C13 1.335(15)
N10 C14 1.339(15)
N10 C18 1.405(13)
N11 C19 1.309(11)
N11 C23 1.347(12)
N12 C24 1.256(10)
N12 N13 1.363(8)
N13 C25 1.280(9)
N14 C25 1.311(10)
N14 H14A 0.8800
N14 H14B 0.8800
N15 C27 1.311(9)
N15 C26 1.313(8)
N16 C26 1.313(8)
N16 C29 1.332(10)
N17 C30 1.287(10)
N17 H17A 0.8800
N17 H17B 0.8800
N18 C30 1.325(11)
N18 N19 1.422(8)
N19 C31 1.308(10)
N20 C32 1.286(12)
N20 C36 1.329(11)
N21 C41 1.311(12)
N21 C37 1.396(10)
N22 C42 1.325(10)
N22 N23 1.340(8)
N23 C43 1.282(9)
N24 C43 1.320(10)
N24 H24A 0.8800
N24 H24B 0.8800
N25 C44 1.299(8)
N25 C45 1.329(10)
N26 C44 1.295(8)
N26 C47 1.386(9)
N27 C48 1.307(9)
N27 H27A 0.8800
N27 H27B 0.8800
N28 C48 1.290(9)
N28 N29 1.375(8)
N29 C49 1.283(10)
N30 C50 1.330(11)
N30 C54 1.352(10)
N31 C59 1.337(13)
N31 C55 1.359(13)
N32 N33 1.326(9)
N32 C60 1.390(14)
N33 C61 1.253(10)
N34 C61 1.365(11)
N34 H34A 0.8800
N34 H34B 0.8800
N35 C62 1.304(10)
N35 C63 1.345(10)
N36 C62 1.336(10)
N36 C65 1.391(11)
N37 C66 1.324(10)
N37 H37A 0.8800
N37 H37B 0.8800
N38 C66 1.283(10)
N38 N39 1.397(9)
N39 C67 1.311(11)
N40 C68 1.291(10)
N40 C72 1.354(12)
N41 C73 1.291(15)
N41 C77 1.334(14)
N42 C78 1.240(13)
N42 N43 1.364(11)
N43 C79 1.267(13)
N44 C79 1.346(13)
N44 H44A 0.8800
N44 H44B 0.8800
N45 C80 1.325(11)
N45 C81 1.327(12)
N46 C80 1.296(11)
N46 C83 1.313(11)
N47 C84 1.328(13)
N47 H47A 0.8800
N47 H47B 0.8800
N48 C84 1.240(12)
N48 N49 1.330(10)
N49 C85 1.426(14)
N50 C86 1.344(13)
N50 C90 1.347(15)
N51 C91 1.248(11)
N51 C95 1.355(12)
N52 C96 1.298(9)
N52 N53 1.331(9)
N53 C97 1.310(10)
N54 C97 1.343(11)
N54 H54A 0.8800
N54 H54B 0.8800
N55 C98 1.282(9)
N55 C99 1.342(9)
N56 C101 1.331(10)
N56 C98 1.337(9)
N57 C102 1.357(11)
N57 H57A 0.8800
N57 H57B 0.8800
N58 C102 1.299(9)
N58 N59 1.354(8)
N59 C103 1.298(9)
N60 C108 1.288(11)
N60 C104 1.319(11)
N61 C113 1.278(13)
N61 C109 1.375(13)
N62 C114 1.289(11)
N62 N63 1.398(9)
N63 C115 1.289(10)
N64 C115 1.284(10)
N64 H64A 0.8800
N64 H64B 0.8800
N65 C116 1.308(9)
N65 C117 1.343(9)
N66 C116 1.275(10)
N66 C119 1.344(10)
N67 C120 1.307(10)
N67 H67A 0.8800
N67 H67B 0.8800
N68 C120 1.271(10)
N68 N69 1.355(9)
N69 C121 1.305(10)
N70 C122 1.319(10)
N70 C126 1.345(11)
N71 C127 1.24(2)
N71 C131 1.26(2)
N72 C132 1.318(14)
N72 N73 1.434(11)
N73 C133 1.204(12)
N74 C133 1.387(13)
N74 H74A 0.8800
N74 H74B 0.8800
N75 C134 1.341(11)
N75 C135 1.349(11)
N76 C134 1.287(11)
N76 C137 1.323(11)
N77 C138 1.297(12)
N77 H77A 0.8800
N77 H77B 0.8800
N78 C138 1.278(11)
N78 N79 1.395(11)
N79 C139 1.287(13)
N80 C140 1.289(12)
N80 C144 1.324(15)
C1 C2 1.44(2)
C1 H1 0.9500
C2 C3 1.31(2)
C2 H2 0.9500
C3 C4 1.379(16)
C3 H3 0.9500
C4 C5 1.377(16)
C4 H4 0.9500
C5 C6 1.458(13)
C7 C9 1.469(13)
C8 H8 0.9500
C9 C10 1.365(12)
C10 C11 1.439(13)
C10 H10 0.9500
C11 C12 1.445(14)
C13 C14 1.478(14)
C14 C15 1.269(17)
C15 C16 1.328(15)
C15 H15 0.9500
C16 C17 1.41(2)
C16 H16 0.9500
C17 C18 1.32(2)
C17 H17 0.9500
C18 H18 0.9500
C19 C20 1.358(17)
C19 H19 0.9500
C20 C21 1.378(18)
C20 H20 0.9500
C21 C22 1.416(14)
C21 H21 0.9500
C22 C23 1.388(14)
C22 H22 0.9500
C23 C24 1.443(11)
C25 C27 1.479(10)
C26 H26 0.9500
C27 C28 1.415(10)
C28 C29 1.379(11)
C28 H28 0.9500
C29 C30 1.488(11)
C31 C32 1.442(11)
C32 C33 1.395(13)
C33 C34 1.403(13)
C33 H33 0.9500
C34 C35 1.388(16)
C34 H34 0.9500
C35 C36 1.384(15)
C35 H35 0.9500
C36 H36 0.9500
C37 C38 1.361(18)
C37 H37 0.9500
C38 C39 1.428(19)
C38 H38 0.9500
C39 C40 1.387(15)
C39 H39 0.9500
C40 C41 1.396(15)
C40 H40 0.9500
C41 C42 1.427(10)
C43 C45 1.466(10)
C44 H44 0.9500
C45 C46 1.348(10)
C46 C47 1.381(10)
C46 H46 0.9500
C47 C48 1.464(10)
C49 C50 1.423(11)
C50 C51 1.416(14)
C51 C52 1.363(12)
C51 H51 0.9500
C52 C53 1.364(15)
C52 H52 0.9500
C53 C54 1.342(15)
C53 H53 0.9500
C54 H54 0.9500
C55 C56 1.278(18)
C55 H55 0.9500
C56 C57 1.483(19)
C56 H56 0.9500
C57 C58 1.393(15)
C57 H57 0.9500
C58 C59 1.390(17)
C58 H58 0.9500
C59 C60 1.499(14)
C61 C63 1.430(11)
C62 H62 0.9500
C63 C64 1.386(12)
C64 C65 1.370(11)
C64 H64 0.9500
C65 C66 1.441(11)
C67 C68 1.479(12)
C68 C69 1.324(13)
C69 C70 1.387(13)
C69 H69 0.9500
C70 C71 1.361(15)
C70 H70 0.9500
C71 C72 1.358(16)
C71 H71 0.9500
C72 H72 0.9500
C73 C74 1.49(2)
C73 H73 0.9500
C74 C75 1.32(2)
C74 H74 0.9500
C75 C76 1.442(18)
C75 H75 0.9500
C76 C77 1.421(18)
C76 H76 0.9500
C77 C78 1.428(15)
C79 C81 1.497(15)
C80 H80 0.9500
C81 C82 1.391(15)
C82 C83 1.348(12)
C82 H82 0.9500
C83 C84 1.503(14)
C85 C86 1.394(14)
C86 C87 1.364(17)
C87 C88 1.420(18)
C87 H87 0.9500
C88 C89 1.36(2)
C88 H88 0.9500
C89 C90 1.42(2)
C89 H89 0.9500
C90 H90 0.9500
C91 C92 1.339(15)
C91 H91 0.9500
C92 C93 1.459(16)
C92 H92 0.9500
C93 C94 1.335(14)
C93 H93 0.9500
C94 C95 1.383(15)
C94 H94 0.9500
C95 C96 1.510(11)
C97 C99 1.433(11)
C98 H98 0.9500
C99 C100 1.347(11)
C100 C101 1.384(11)
C100 H100 0.9500
C101 C102 1.412(12)
C103 C104 1.428(11)
C104 C105 1.422(13)
C105 C106 1.425(14)
C105 H105 0.9500
C106 C107 1.335(14)
C106 H106 0.9500
C107 C108 1.400(15)
C107 H107 0.9500
C108 H108 0.9500
C109 C110 1.415(19)
C109 H109 0.9500
C110 C111 1.39(2)
C110 H110 0.9500
C111 C112 1.373(15)
C111 H111 0.9500
C112 C113 1.435(16)
C112 H112 0.9500
C113 C114 1.478(13)
C115 C117 1.484(11)
C116 H116 0.9500
C117 C118 1.359(10)
C118 C119 1.361(11)
C118 H118 0.9500
C119 C120 1.491(12)
C121 C122 1.503(11)
C122 C123 1.377(13)
C123 C124 1.445(15)
C123 H123 0.9500
C124 C125 1.316(15)
C124 H124 0.9500
C125 C126 1.309(14)
C125 H125 0.9500
C126 H126 0.9500
C127 C128 1.21(3)
C127 H127 0.9500
C128 C129 1.375(17)
C128 H128 0.9500
C129 C130 1.415(16)
C129 H129 0.9500
C130 C131 1.38(2)
C130 H130 0.9500
C131 C132 1.403(18)
C133 C135 1.536(14)
C134 H134 0.9500
C135 C136 1.333(13)
C136 C137 1.346(13)
C136 H136 0.9500
C137 C138 1.423(14)
C139 C140 1.492(14)
C140 C141 1.359(15)
C141 C142 1.393(18)
C141 H141 0.9500
C142 C143 1.288(19)
C142 H142 0.9500
C143 C144 1.40(2)
C143 H143 0.9500
C144 H144 0.9500

loop_
_platon_squeeze_void_nr
_platon_squeeze_void_average_x
_platon_squeeze_void_average_y
_platon_squeeze_void_average_z
_platon_squeeze_void_volume
_platon_squeeze_void_count_electrons
_platon_squeeze_void_content
1 -0.011 0.003 0.000 4084 1191 '26(NO3), 34(H2O)'
